data_7712181
loop_
_publ_author_name
'Kalita, Pankaj'
'Ahmed, Naushad'
'Moorthy, Shruti'
'B&#xe9;reau, Virginie'
'Bar, Arun Kumar'
'Kumar, Pawan'
'Nayak, Prakash'
'Sutter, Jean-Pascal'
'Singh, Saurabh Kumar'
'Chandrasekhar, Vadapalli'

_publ_section_title
;
 Slow magnetic relaxation in a homoaxially phosphine oxide coordinated
 pentagonal bipyramidal Dy(III) complex.
;
_journal_issue 9
_journal_name_full 'Dalton transactions (Cambridge, England : 2003)'
_journal_page_first 2804
_journal_page_last 2815
_journal_paper_doi 10.1039/d2dt03789k
_journal_volume 52
_journal_year 2023
_chemical_formula_moiety 'C59 H85 Dy N5 O4 P2, C24 H20 B'
_chemical_formula_sum 'C83 H105 B Dy N5 O4 P2'
_chemical_formula_weight 1471.96
_space_group_crystal_system triclinic
_space_group_IT_number 2
_space_group_name_Hall '-P 1'
_space_group_name_H-M_alt 'P -1'
_atom_sites_solution_hydrogens geom
_atom_sites_solution_primary dual
_audit_creation_date 2020-06-25
_audit_creation_method
;
Olex2 1.3-alpha
(compiled 2020.05.22 svn.r1d9e7f8d for OlexSys, GUI svn.r6115)
;
_audit_update_record
;
2022-07-21 deposited with the CCDC.	2023-01-23 downloaded from the CCDC.
;
_cell_angle_alpha 89.3110(10)
_cell_angle_beta 71.1960(10)
_cell_angle_gamma 89.0170(10)
_cell_formula_units_Z 2
_cell_length_a 13.8161(2)
_cell_length_b 15.6888(2)
_cell_length_c 19.0034(3)
_cell_measurement_reflns_used 32507
_cell_measurement_temperature 297.26(10)
_cell_measurement_theta_max 28.6880
_cell_measurement_theta_min 2.3990
_cell_volume 3898.62(10)
_computing_cell_refinement 'CrysAlisPro 1.171.40.67a (Rigaku OD, 2019)'
_computing_data_collection 'CrysAlisPro 1.171.40.67a (Rigaku OD, 2019)'
_computing_data_reduction 'CrysAlisPro 1.171.40.67a (Rigaku OD, 2019)'
_computing_molecular_graphics 'Olex2 1.3-alpha (Dolomanov et al., 2009)'
_computing_publication_material 'Olex2 1.3-alpha (Dolomanov et al., 2009)'
_computing_structure_refinement 'SHELXL 2018/3 (Sheldrick, 2015)'
_computing_structure_solution 'SHELXT  (Sheldrick, 2015)'
_diffrn_ambient_environment air
_diffrn_ambient_temperature 297.26(10)
_diffrn_detector 'Hybrid Pixel Array Detector'
_diffrn_detector_area_resol_mean 5.8140
_diffrn_measured_fraction_theta_full 0.996
_diffrn_measured_fraction_theta_max 0.996
_diffrn_measurement_details
;
List of Runs (angles in degrees, time in seconds):

  # Type    Start    End  Width  t~exp~   \w     \q     \k     \f   Frames
#--------------------------------------------------------------------------
  1  \w    -28.00  -2.00   0.50    5.34    --    7.20 -57.00  60.00   52
  2  \w     24.00  50.00   0.50    5.34    --    7.20  57.00 -60.00   52
  3  \w     54.00  81.00   0.50    5.34    --    7.20  77.00  30.00   54
  4  \w    -49.00  35.00   0.50    5.34    --    7.20 -77.00 150.00  168
  5  \w    -23.00  31.00   0.50    5.34    --    7.20  57.00 150.00  108
  6  \w    -79.00 -53.00   0.50    5.34    --    7.20 -57.00  60.00   52
  7  \w    -48.00  51.00   0.50    5.34    --    7.20 -82.00 -90.00  198
  8  \w    -21.00   5.00   0.50    5.34    --    7.20 -82.00 -60.00   52
  9  \w     22.00  48.00   0.50    5.34    --    7.20 -82.00 -60.00   52
 10  \w    -19.00   7.00   0.50    5.34    --    7.20  57.00 -60.00   52
 11  \w    -74.00  10.00   0.50    5.34    --   -7.60 -77.00 -30.00  168
 12  \w    -56.00  -9.00   0.50    5.34    --   -7.60 -82.00  30.00   94
 13  \w    -59.00  26.00   0.50    5.34    --   -7.60 -82.00 120.00  170
 14  \w    -45.00 -20.00   0.50    5.34    --   -7.60  38.00 -60.00   50
;
_diffrn_measurement_device 'four-circle diffractometer'
_diffrn_measurement_device_type 'XtaLAB AFC12 (RINC): Kappa single'
_diffrn_measurement_method '\w scans'
_diffrn_orient_matrix_type 'CrysAlisPro convention (1999,Acta A55,543-557)'
_diffrn_orient_matrix_UB_11 -0.0137646000
_diffrn_orient_matrix_UB_12 0.0026095000
_diffrn_orient_matrix_UB_13 0.0392464000
_diffrn_orient_matrix_UB_21 -0.0522591000
_diffrn_orient_matrix_UB_22 0.0039472000
_diffrn_orient_matrix_UB_23 0.0026032000
_diffrn_orient_matrix_UB_31 -0.0046205000
_diffrn_orient_matrix_UB_32 -0.0449701000
_diffrn_orient_matrix_UB_33 0.0027778000
_diffrn_radiation_monochromator mirror
_diffrn_radiation_probe x-ray
_diffrn_radiation_type 'Mo K\a'
_diffrn_radiation_wavelength 0.71073
_diffrn_reflns_av_R_equivalents 0.1065
_diffrn_reflns_av_unetI/netI 0.0678
_diffrn_reflns_Laue_measured_fraction_full 0.996
_diffrn_reflns_Laue_measured_fraction_max 0.996
_diffrn_reflns_limit_h_max 16
_diffrn_reflns_limit_h_min -16
_diffrn_reflns_limit_k_max 19
_diffrn_reflns_limit_k_min -18
_diffrn_reflns_limit_l_max 22
_diffrn_reflns_limit_l_min -23
_diffrn_reflns_number 61931
_diffrn_reflns_point_group_measured_fraction_full 0.996
_diffrn_reflns_point_group_measured_fraction_max 0.996
_diffrn_reflns_theta_full 25.242
_diffrn_reflns_theta_max 25.500
_diffrn_reflns_theta_min 2.201
_diffrn_source 'micro-focus sealed X-ray tube'
_diffrn_source_type 'Rigaku (Mo) X-ray Source'
_exptl_absorpt_coefficient_mu 1.050
_exptl_absorpt_correction_T_max 1.00000
_exptl_absorpt_correction_T_min 0.57519
_exptl_absorpt_correction_type multi-scan
_exptl_absorpt_process_details
;
CrysAlisPro 1.171.40.67a (Rigaku Oxford Diffraction, 2019)
Empirical absorption correction using spherical harmonics,
 implemented in SCALE3 ABSPACK scaling algorithm.
;
_exptl_crystal_density_diffrn 1.254
_exptl_crystal_description block
_exptl_crystal_F_000 1542
_exptl_crystal_size_max 0.56
_exptl_crystal_size_mid 0.38
_exptl_crystal_size_min 0.32
_refine_diff_density_max 0.884
_refine_diff_density_min -0.591
_refine_diff_density_rms 0.090
_refine_ls_extinction_method none
_refine_ls_goodness_of_fit_ref 1.030
_refine_ls_hydrogen_treatment constr
_refine_ls_matrix_type full
_refine_ls_number_parameters 945
_refine_ls_number_reflns 14453
_refine_ls_number_restraints 208
_refine_ls_restrained_S_all 1.036
_refine_ls_R_factor_all 0.0552
_refine_ls_R_factor_gt 0.0482
_refine_ls_shift/su_max 0.000
_refine_ls_shift/su_mean 0.000
_refine_ls_structure_factor_coef Fsqd
_refine_ls_weighting_details 'w=1/[\s^2^(Fo^2^)+(0.0790P)^2^+1.2922P] where P=(Fo^2^+2Fc^2^)/3'
_refine_ls_weighting_scheme calc
_refine_ls_wR_factor_gt 0.1261
_refine_ls_wR_factor_ref 0.1331
_reflns_Friedel_coverage 0.000
_reflns_number_gt 12676
_reflns_number_total 14453
_reflns_threshold_expression 'I > 2\s(I)'
_cod_data_source_file d2dt03789k2.cif
_cod_data_source_block aj1105_r
_cod_depositor_comments 'Adding full bibliography for 7712181.cif.'
_cod_database_code 7712181
_shelx_shelxl_version_number 2018/3
_chemical_oxdiff_formula CHNOPDyB
_shelx_space_group_comment
;
The symmetry employed for this shelxl refinement is uniquely defined
by the following loop, which should always be used as a source of
symmetry information in preference to the above space-group names.
They are only intended as comments.
;
_shelx_estimated_absorpt_t_max 0.730
_shelx_estimated_absorpt_t_min 0.591
_reflns_odcompleteness_completeness 99.39
_reflns_odcompleteness_iscentric 1
_reflns_odcompleteness_theta 26.32
_olex2_refinement_description
;
1. Fixed Uiso
 At 1.2 times of:
  All C(H) groups, All C(H,H) groups, All C(H,H,H,H) groups
 At 1.5 times of:
  All C(H,H,H) groups
2. Restrained distances
 C24-C25 \\sim C24-C9A
 with sigma of 0.02
 C28-C27 \\sim C28-C5A
 with sigma of 0.02
 C27-C26 \\sim C5A-C8A
 with sigma of 0.02
 C27-C25 \\sim C5A-C9A
 with sigma of 0.04
 C25-C26 \\sim C9A-C8A
 with sigma of 0.02
 C24-C26 \\sim C24-C8A
 with sigma of 0.04
 C28-C26 \\sim C28-C8A
 with sigma of 0.04
 C37-C38 \\sim C7A-C10A
 with sigma of 0.02
 C36-C37 \\sim C36-C7A
 with sigma of 0.02
 C39-C41 \\sim C11A-C12A
 with sigma of 0.04
 C37-C39 \\sim C7A-C11A
 with sigma of 0.04
 C36-C41 \\sim C36-C12A
 with sigma of 0.02
 C38-C40 \\sim C10A-C13A
 with sigma of 0.04
 C36-C40 \\sim C36-C13A
 with sigma of 0.04
 C38-C39 \\sim C10A-C11A
 with sigma of 0.02
 C39-C40 \\sim C11A-C13A
 with sigma of 0.02
 C41-C40 \\sim C12A-C13A
 with sigma of 0.02
 C36-C38 \\sim C36-C10A
 with sigma of 0.04
 C54-C59 \\sim C54-C6A
 with sigma of 0.02
 C56-C57 \\sim C56-C15A
 with sigma of 0.02
 C54-C58 \\sim C54-C14A
 with sigma of 0.04
 C56-C58 \\sim C56-C14A
 with sigma of 0.04
 C57-C59 \\sim C15A-C6A
 with sigma of 0.04
 C57-C58 \\sim C15A-C14A
 with sigma of 0.02
 C59-C58 \\sim C6A-C14A
 with sigma of 0.02
 C39-C40 \\sim C41-C36 \\sim C37-C38
 with sigma of 0.02
3. Uiso/Uaniso restraints and constraints
Uanis(C5A) = Uanis(C27)
Uanis(C13A) = Uanis(C40)
Uanis(C10A) = Uanis(C38)
Uanis(C11A) = Uanis(C39)
4. Rigid body (RIGU) restrains
 C24, C25, C26, C27, C28, C29
 with sigma for 1-2 distances of 0.004 and sigma for 1-3 distances of 0.004
 C5A, C8A, C9A, C24, C28, C29
 with sigma for 1-2 distances of 0.004 and sigma for 1-3 distances of 0.004
 C7A, C10A, C11A, C12A, C13A, C36
 with sigma for 1-2 distances of 0.004 and sigma for 1-3 distances of 0.004
 C36, C37, C38, C39, C40, C41
 with sigma for 1-2 distances of 0.004 and sigma for 1-3 distances of 0.004
 C6A, C14A, C15A, C55, C56
 with sigma for 1-2 distances of 0.004 and sigma for 1-3 distances of 0.004
 C56, C57, C58, C59
 with sigma for 1-2 distances of 0.004 and sigma for 1-3 distances of 0.004
5. Others
 Sof(C5A)=Sof(H5AA)=Sof(H5AB)=Sof(C8A)=Sof(H8AA)=Sof(H8AB)=Sof(C9A)=Sof(H9AA)=
 Sof(H9AB)=Sof(H24A)=Sof(H28C)=Sof(H28D)=1-FVAR(1)
 Sof(H24)=Sof(C25)=Sof(H25A)=Sof(H25B)=Sof(C26)=Sof(H26A)=Sof(H26B)=Sof(C27)=
 Sof(H27A)=Sof(H27B)=Sof(H28A)=Sof(H28B)=FVAR(1)
 Sof(C7A)=Sof(H7AA)=Sof(H7AB)=Sof(C10A)=Sof(H10D)=Sof(H10E)=Sof(C11A)=
 Sof(H11D)=Sof(H11E)=Sof(C12A)=Sof(H12A)=Sof(H12B)=Sof(C13A)=Sof(H13A)=
 Sof(H13B)=Sof(H36A)=1-FVAR(2)
 Sof(H36)=Sof(C37)=Sof(H37A)=Sof(H37B)=Sof(C38)=Sof(H38A)=Sof(H38B)=Sof(C39)=
 Sof(H39A)=Sof(H39B)=Sof(C40)=Sof(H40A)=Sof(H40B)=Sof(C41)=Sof(H41A)=Sof(H41B)=
 FVAR(2)
 Sof(C6A)=Sof(H6AA)=Sof(H6AB)=Sof(C14A)=Sof(H14A)=Sof(H14B)=Sof(C15A)=
 Sof(H15A)=Sof(H15B)=Sof(H54A)=Sof(H56C)=Sof(H56D)=1-FVAR(3)
 Sof(H54)=Sof(H56A)=Sof(H56B)=Sof(C57)=Sof(H57A)=Sof(H57B)=Sof(C58)=Sof(H58A)=
 Sof(H58B)=Sof(C59)=Sof(H59A)=Sof(H59B)=FVAR(3)
6.a Ternary CH refined with riding coordinates:
 C24(H24A), C24(H24), C30(H30), C36(H36A), C36(H36), C42(H42), C48(H48),
 C54(H54), C54(H54A)
6.b Secondary CH2 refined with riding coordinates:
 C5A(H5AA,H5AB), C6A(H6AA,H6AB), C7A(H7AA,H7AB), C8A(H8AA,H8AB), C9A(H9AA,
 H9AB), C10A(H10D,H10E), C11A(H11D,H11E), C12A(H12A,H12B), C13A(H13A,H13B),
 C14A(H14A,H14B), C15A(H15A,H15B), C25(H25A,H25B), C26(H26A,H26B), C27(H27A,
 H27B), C28(H28A,H28B), C28(H28C,H28D), C29(H29A,H29B), C31(H31A,H31B),
 C32(H32A,H32B), C33(H33A,H33B), C34(H34A,H34B), C35(H35A,H35B), C37(H37A,H37B),
  C38(H38A,H38B), C39(H39A,H39B), C40(H40A,H40B), C41(H41A,H41B), C43(H43A,
 H43B), C44(H44A,H44B), C45(H45A,H45B), C46(H46A,H46B), C47(H47A,H47B),
 C49(H49A,H49B), C50(H50A,H50B), C51(H51A,H51B), C52(H52A,H52B), C53(H53A,H53B),
  C55(H55A,H55B), C56(H56A,H56B), C56(H56C,H56D), C57(H57A,H57B), C58(H58A,
 H58B), C59(H59A,H59B)
6.c Aromatic/amide H refined with riding coordinates:
 C4(H4), C5(H5), C6(H6), C13(H13), C14(H14), C15(H15), C16(H16), C17(H17),
 C19(H19), C20(H20), C21(H21), C22(H22), C23(H23), C61(H61), C62(H62), C63(H63),
  C64(H64), C65(H65), C67(H67), C68(H68), C69(H69), C70(H70), C71(H71),
 C73(H73), C74(H74), C75(H75), C76(H76), C77(H77), C79(H79), C80(H80), C81(H81),
  C82(H82), C83(H83)
6.d Idealised Me refined as rotating group:
 C10(H10A,H10B,H10C), C11(H11A,H11B,H11C)
;
_olex2_submission_special_instructions 'No special instructions were received'
_oxdiff_exptl_absorpt_empirical_details
;
Empirical correction (ABSPACK) includes:
- Absorption correction using spherical harmonics
- Frame scaling
;
_oxdiff_exptl_absorpt_empirical_full_max 1.791
_oxdiff_exptl_absorpt_empirical_full_min 0.647

loop_
_space_group_symop_operation_xyz
'x, y, z'
'-x, -y, -z'

loop_
_atom_site_label
_atom_site_type_symbol
_atom_site_fract_x
_atom_site_fract_y
_atom_site_fract_z
_atom_site_U_iso_or_equiv
_atom_site_adp_type
_atom_site_occupancy
_atom_site_site_symmetry_order
_atom_site_calc_flag
_atom_site_refinement_flags_posn
_atom_site_refinement_flags_adp
_atom_site_refinement_flags_occupancy
_atom_site_disorder_assembly
_atom_site_disorder_group
Dy1 Dy 0.34907(2) 0.68869(2) 0.19750(2) 0.04466(8) Uani 1 1 d . . . . .
P1 P 0.47861(8) 0.51124(6) 0.26667(6) 0.0509(2) Uani 1 1 d . . . . .
P2 P 0.21607(8) 0.86651(6) 0.13131(7) 0.0577(3) Uani 1 1 d . . . . .
O1 O 0.4260(2) 0.58769(17) 0.24584(15) 0.0565(6) Uani 1 1 d . . . . .
O2 O 0.2675(2) 0.79310(18) 0.15885(18) 0.0660(7) Uani 1 1 d . . . . .
O3 O 0.2465(2) 0.59335(17) 0.16689(15) 0.0587(6) Uani 1 1 d . . . . .
O4 O 0.4844(2) 0.69034(17) 0.09167(14) 0.0549(6) Uani 1 1 d . . . . .
N1 N 0.1174(3) 0.6074(2) 0.2796(2) 0.0651(9) Uani 1 1 d . . . . .
N2 N 0.1873(3) 0.6608(2) 0.29526(19) 0.0617(8) Uani 1 1 d . . . . .
N3 N 0.3224(3) 0.7660(2) 0.31469(18) 0.0620(8) Uani 1 1 d . . . . .
N4 N 0.4893(3) 0.7824(2) 0.20018(19) 0.0570(8) Uani 1 1 d . . . . .
N5 N 0.5766(3) 0.7837(2) 0.1384(2) 0.0644(9) Uani 1 1 d . . . . .
C1 C 0.1575(3) 0.5778(2) 0.2111(2) 0.0540(9) Uani 1 1 d . . . . .
C2 C 0.1586(4) 0.6992(3) 0.3584(3) 0.0775(13) Uani 1 1 d . . . . .
C3 C 0.2332(4) 0.7577(3) 0.3704(2) 0.0797(13) Uani 1 1 d . . . . .
C4 C 0.2160(6) 0.8034(5) 0.4364(3) 0.122(3) Uani 1 1 d . . . . .
H4 H 0.155598 0.796560 0.475669 0.146 Uiso 1 1 calc R U . . .
C5 C 0.2885(7) 0.8580(5) 0.4426(4) 0.134(3) Uani 1 1 d . . . . .
H5 H 0.276509 0.889635 0.485665 0.161 Uiso 1 1 calc R U . . .
C5A C 0.2079(14) 0.334(2) 0.4016(10) 0.174(7) Uani 0.458(9) 1 d D . P A 2
H5AA H 0.167764 0.282938 0.413292 0.209 Uiso 0.458(9) 1 calc R U P A 2
H5AB H 0.169481 0.379826 0.433175 0.209 Uiso 0.458(9) 1 calc R U P A 2
C6 C 0.3792(6) 0.8665(4) 0.3856(3) 0.103(2) Uani 1 1 d . . . . .
H6 H 0.429186 0.903018 0.390182 0.124 Uiso 1 1 calc R U . . .
C6A C 0.213(2) 0.9417(8) 0.2669(9) 0.186(13) Uani 0.533(14) 1 d D . P B 2
H6AA H 0.265238 0.899026 0.264002 0.223 Uiso 0.533(14) 1 calc R U P B 2
H6AB H 0.147935 0.918116 0.297333 0.223 Uiso 0.533(14) 1 calc R U P B 2
C7 C 0.3951(4) 0.8198(3) 0.3211(2) 0.0707(12) Uani 1 1 d . . . . .
C7A C 0.6146(14) 0.6287(11) 0.2844(10) 0.084(5) Uani 0.304(6) 1 d D . P C 2
H7AA H 0.668032 0.611484 0.239414 0.101 Uiso 0.304(6) 1 calc R U P C 2
H7AB H 0.567582 0.666092 0.269934 0.101 Uiso 0.304(6) 1 calc R U P C 2
C8 C 0.4897(4) 0.8254(2) 0.2573(2) 0.0631(10) Uani 1 1 d . . . . .
C8A C 0.3053(12) 0.3207(12) 0.4144(11) 0.143(7) Uani 0.458(9) 1 d D . P A 2
H8AA H 0.322937 0.260694 0.405921 0.171 Uiso 0.458(9) 1 calc R U P A 2
H8AB H 0.293788 0.330833 0.466778 0.171 Uiso 0.458(9) 1 calc R U P A 2
C9 C 0.5654(3) 0.7339(2) 0.0858(2) 0.0533(9) Uani 1 1 d . . . . .
C9A C 0.4012(8) 0.3719(6) 0.3701(6) 0.076(3) Uani 0.458(9) 1 d D . P A 2
H9AA H 0.428474 0.399098 0.405133 0.092 Uiso 0.458(9) 1 calc R U P A 2
H9AB H 0.452952 0.332355 0.340996 0.092 Uiso 0.458(9) 1 calc R U P A 2
C10 C 0.5761(5) 0.8772(4) 0.2622(3) 0.0957(18) Uani 1 1 d . . . . .
H10A H 0.598565 0.855903 0.302028 0.144 Uiso 1 1 calc R U . . .
H10B H 0.554116 0.935571 0.271646 0.144 Uiso 1 1 calc R U . . .
H10C H 0.631530 0.873699 0.216245 0.144 Uiso 1 1 calc R U . . .
C10A C 0.662(2) 0.6778(14) 0.3312(14) 0.139(4) Uani 0.304(6) 1 d D . P C 2
H10D H 0.707923 0.719414 0.300233 0.166 Uiso 0.304(6) 1 calc R U P C 2
H10E H 0.608557 0.708604 0.368680 0.166 Uiso 0.304(6) 1 calc R U P C 2
C11 C 0.0553(5) 0.6864(6) 0.4165(4) 0.137(3) Uani 1 1 d . . . . .
H11A H 0.007076 0.669234 0.392788 0.206 Uiso 1 1 calc R U . . .
H11B H 0.032346 0.738875 0.442475 0.206 Uiso 1 1 calc R U . . .
H11C H 0.060812 0.643041 0.451113 0.206 Uiso 1 1 calc R U . . .
C11A C 0.719(2) 0.6227(15) 0.3686(18) 0.159(5) Uani 0.304(6) 1 d D . P C 2
H11D H 0.783968 0.605422 0.332419 0.191 Uiso 0.304(6) 1 calc R U P C 2
H11E H 0.734677 0.655438 0.406634 0.191 Uiso 0.304(6) 1 calc R U P C 2
C12 C 0.0898(3) 0.5246(2) 0.1835(3) 0.0650(11) Uani 1 1 d . . . . .
C12A C 0.6232(15) 0.4956(10) 0.3487(11) 0.097(6) Uani 0.304(6) 1 d D . P C 2
H12A H 0.680532 0.477589 0.306430 0.116 Uiso 0.304(6) 1 calc R U P C 2
H12B H 0.588950 0.444917 0.373765 0.116 Uiso 0.304(6) 1 calc R U P C 2
C13 C 0.0015(4) 0.4887(3) 0.2315(4) 0.0871(15) Uani 1 1 d . . . . .
H13 H -0.015491 0.496530 0.282535 0.105 Uiso 1 1 calc R U . . .
C13A C 0.663(2) 0.5465(14) 0.4027(12) 0.137(3) Uani 0.304(6) 1 d D . P C 2
H13A H 0.605408 0.563389 0.445285 0.164 Uiso 0.304(6) 1 calc R U P C 2
H13B H 0.707319 0.509678 0.420622 0.164 Uiso 0.304(6) 1 calc R U P C 2
C14 C -0.0617(5) 0.4412(4) 0.2034(5) 0.111(2) Uani 1 1 d . . . . .
H14 H -0.120645 0.417385 0.235819 0.133 Uiso 1 1 calc R U . . .
C14A C 0.234(2) 1.0196(11) 0.3066(14) 0.198(15) Uani 0.533(14) 1 d D . P B 2
H14A H 0.221580 1.005118 0.358563 0.238 Uiso 0.533(14) 1 calc R U P B 2
H14B H 0.306350 1.033004 0.285375 0.238 Uiso 0.533(14) 1 calc R U P B 2
C15 C -0.0382(5) 0.4293(4) 0.1293(6) 0.117(3) Uani 1 1 d . . . . .
H15 H -0.081130 0.397747 0.110994 0.141 Uiso 1 1 calc R U . . .
C15A C 0.1765(19) 1.0923(10) 0.3024(12) 0.154(7) Uani 0.533(14) 1 d D . P B 2
H15A H 0.216734 1.141966 0.303695 0.185 Uiso 0.533(14) 1 calc R U P B 2
H15B H 0.116650 1.093788 0.346490 0.185 Uiso 0.533(14) 1 calc R U P B 2
C16 C 0.0495(5) 0.4640(4) 0.0811(4) 0.1015(19) Uani 1 1 d . . . . .
H16 H 0.065860 0.455688 0.030216 0.122 Uiso 1 1 calc R U . . .
C17 C 0.1132(4) 0.5113(3) 0.1083(3) 0.0752(13) Uani 1 1 d . . . . .
H17 H 0.172368 0.534365 0.075436 0.090 Uiso 1 1 calc R U . . .
C18 C 0.6524(3) 0.7280(3) 0.0167(2) 0.0596(9) Uani 1 1 d . . . . .
C19 C 0.6481(4) 0.6729(4) -0.0383(3) 0.0794(13) Uani 1 1 d . . . . .
H19 H 0.589342 0.641308 -0.031234 0.095 Uiso 1 1 calc R U . . .
C20 C 0.7296(5) 0.6635(4) -0.1042(3) 0.1025(18) Uani 1 1 d . . . . .
H20 H 0.726528 0.624467 -0.139882 0.123 Uiso 1 1 calc R U . . .
C21 C 0.8143(4) 0.7129(5) -0.1153(4) 0.1004(19) Uani 1 1 d . . . . .
H21 H 0.868351 0.708996 -0.159666 0.120 Uiso 1 1 calc R U . . .
C22 C 0.8193(4) 0.7671(4) -0.0621(4) 0.108(2) Uani 1 1 d . . . . .
H22 H 0.877373 0.799844 -0.070220 0.130 Uiso 1 1 calc R U . . .
C23 C 0.7399(4) 0.7751(3) 0.0044(3) 0.0843(15) Uani 1 1 d . . . . .
H23 H 0.745649 0.812049 0.040665 0.101 Uiso 1 1 calc R U . . .
C24 C 0.3829(4) 0.4370(3) 0.3204(3) 0.0771(12) Uani 1 1 d D . . . .
H24A H 0.336990 0.475860 0.356490 0.092 Uiso 0.458(9) 1 calc R U P A 2
H24 H 0.419484 0.386347 0.329857 0.092 Uiso 0.542(9) 1 calc R U P A 1
C25 C 0.3248(9) 0.4748(8) 0.3947(6) 0.114(4) Uani 0.542(9) 1 d D . P A 1
H25A H 0.287916 0.525871 0.388284 0.136 Uiso 0.542(9) 1 calc R U P A 1
H25B H 0.371454 0.489737 0.421247 0.136 Uiso 0.542(9) 1 calc R U P A 1
C26 C 0.2460(10) 0.4034(12) 0.4405(6) 0.142(6) Uani 0.542(9) 1 d D . P A 1
H26A H 0.280548 0.349762 0.443273 0.170 Uiso 0.542(9) 1 calc R U P A 1
H26B H 0.207761 0.422300 0.490283 0.170 Uiso 0.542(9) 1 calc R U P A 1
C27 C 0.1775(11) 0.3969(13) 0.3914(9) 0.174(7) Uani 0.542(9) 1 d D . P A 1
H27A H 0.115651 0.366671 0.418105 0.209 Uiso 0.542(9) 1 calc R U P A 1
H27B H 0.158100 0.453575 0.379471 0.209 Uiso 0.542(9) 1 calc R U P A 1
C28 C 0.2266(9) 0.3558(8) 0.3291(6) 0.202(5) Uani 1 1 d D . . . .
H28A H 0.179719 0.344483 0.301937 0.243 Uiso 0.542(9) 1 calc R U P A 1
H28B H 0.252578 0.301605 0.341095 0.243 Uiso 0.542(9) 1 calc R U P A 1
H28C H 0.165014 0.384564 0.326799 0.243 Uiso 0.458(9) 1 calc R U P A 2
H28D H 0.230882 0.302331 0.303146 0.243 Uiso 0.458(9) 1 calc R U P A 2
C29 C 0.3156(6) 0.4092(5) 0.2806(4) 0.119(2) Uani 1 1 d . . . . .
H29A H 0.354925 0.375697 0.238141 0.143 Uiso 1 1 calc R U . . .
H29B H 0.288387 0.458833 0.262125 0.143 Uiso 1 1 calc R U . . .
C30 C 0.5624(4) 0.4627(3) 0.1819(3) 0.0721(11) Uani 1 1 d . . . . .
H30 H 0.622029 0.499863 0.167974 0.087 Uiso 1 1 calc R U . . .
C31 C 0.5259(6) 0.4695(5) 0.1167(3) 0.112(2) Uani 1 1 d . . . . .
H31A H 0.505976 0.528127 0.111266 0.134 Uiso 1 1 calc R U . . .
H31B H 0.465763 0.434575 0.125548 0.134 Uiso 1 1 calc R U . . .
C32 C 0.6066(6) 0.4413(4) 0.0448(3) 0.109(2) Uani 1 1 d . . . . .
H32A H 0.576885 0.442376 0.004950 0.131 Uiso 1 1 calc R U . . .
H32B H 0.662506 0.481221 0.032000 0.131 Uiso 1 1 calc R U . . .
C33 C 0.6472(6) 0.3543(4) 0.0509(4) 0.126(3) Uani 1 1 d . . . . .
H33A H 0.593815 0.313230 0.055477 0.151 Uiso 1 1 calc R U . . .
H33B H 0.702970 0.341617 0.005764 0.151 Uiso 1 1 calc R U . . .
C34 C 0.6835(6) 0.3456(5) 0.1140(5) 0.138(3) Uani 1 1 d . . . . .
H34A H 0.746143 0.377510 0.103492 0.165 Uiso 1 1 calc R U . . .
H34B H 0.700535 0.286062 0.118774 0.165 Uiso 1 1 calc R U . . .
C35 C 0.6083(5) 0.3759(4) 0.1907(4) 0.0936(17) Uani 1 1 d . . . . .
H35A H 0.554059 0.334836 0.209191 0.112 Uiso 1 1 calc R U . . .
H35B H 0.644682 0.379611 0.226434 0.112 Uiso 1 1 calc R U . . .
C36 C 0.5542(4) 0.5455(3) 0.3235(3) 0.0734(11) Uani 1 1 d D . . . .
H36A H 0.503624 0.566838 0.369154 0.088 Uiso 0.304(6) 1 calc R U P C 2
H36 H 0.569396 0.492884 0.346486 0.088 Uiso 0.696(6) 1 calc R U P C 1
C37 C 0.6587(8) 0.5807(9) 0.2802(5) 0.123(4) Uani 0.696(6) 1 d D . P C 1
H37A H 0.650412 0.630048 0.251357 0.147 Uiso 0.696(6) 1 calc R U P C 1
H37B H 0.698217 0.537831 0.246061 0.147 Uiso 0.696(6) 1 calc R U P C 1
C38 C 0.7160(9) 0.6061(8) 0.3337(7) 0.139(4) Uani 0.696(6) 1 d D . P C 1
H38A H 0.778738 0.634764 0.306282 0.166 Uiso 0.696(6) 1 calc R U P C 1
H38B H 0.733748 0.555543 0.356943 0.166 Uiso 0.696(6) 1 calc R U P C 1
C39 C 0.6481(11) 0.6658(8) 0.3935(7) 0.159(5) Uani 0.696(6) 1 d D . P C 1
H39A H 0.685485 0.683743 0.425969 0.191 Uiso 0.696(6) 1 calc R U P C 1
H39B H 0.630364 0.716265 0.370043 0.191 Uiso 0.696(6) 1 calc R U P C 1
C40 C 0.5543(9) 0.6228(8) 0.4377(6) 0.137(3) Uani 0.696(6) 1 d D . P C 1
H40A H 0.512844 0.660797 0.475904 0.164 Uiso 0.696(6) 1 calc R U P C 1
H40B H 0.571420 0.572576 0.461728 0.164 Uiso 0.696(6) 1 calc R U P C 1
C41 C 0.4942(8) 0.5971(7) 0.3858(5) 0.118(3) Uani 0.696(6) 1 d D . P C 1
H41A H 0.434461 0.565358 0.414272 0.141 Uiso 0.696(6) 1 calc R U P C 1
H41B H 0.470535 0.648214 0.366814 0.141 Uiso 0.696(6) 1 calc R U P C 1
C42 C 0.0893(3) 0.8372(3) 0.1329(2) 0.0610(10) Uani 1 1 d . . . . .
H42 H 0.059560 0.885416 0.113317 0.073 Uiso 1 1 calc R U . . .
C43 C 0.0185(4) 0.8175(3) 0.2114(3) 0.0827(14) Uani 1 1 d . . . . .
H43A H 0.048673 0.771960 0.232836 0.099 Uiso 1 1 calc R U . . .
H43B H 0.012009 0.867573 0.242176 0.099 Uiso 1 1 calc R U . . .
C44 C -0.0872(4) 0.7911(4) 0.2119(4) 0.0987(19) Uani 1 1 d . . . . .
H44A H -0.128723 0.776995 0.262285 0.118 Uiso 1 1 calc R U . . .
H44B H -0.120061 0.838523 0.194885 0.118 Uiso 1 1 calc R U . . .
C45 C -0.0815(4) 0.7154(3) 0.1626(3) 0.0839(14) Uani 1 1 d . . . . .
H45A H -0.149460 0.702178 0.161821 0.101 Uiso 1 1 calc R U . . .
H45B H -0.055144 0.666156 0.182336 0.101 Uiso 1 1 calc R U . . .
C46 C -0.0128(4) 0.7337(4) 0.0845(3) 0.0887(15) Uani 1 1 d . . . . .
H46A H -0.043027 0.779142 0.063045 0.106 Uiso 1 1 calc R U . . .
H46B H -0.007058 0.683304 0.054320 0.106 Uiso 1 1 calc R U . . .
C47 C 0.0935(4) 0.7599(3) 0.0833(3) 0.0726(12) Uani 1 1 d . . . . .
H47A H 0.134528 0.773478 0.032700 0.087 Uiso 1 1 calc R U . . .
H47B H 0.126231 0.712338 0.100258 0.087 Uiso 1 1 calc R U . . .
C48 C 0.2910(4) 0.8900(3) 0.0334(3) 0.0788(13) Uani 1 1 d . . . . .
H48 H 0.272542 0.843176 0.006690 0.095 Uiso 1 1 calc R U . . .
C49 C 0.2554(4) 0.9675(3) 0.0005(3) 0.0712(11) Uani 1 1 d . . . . .
H49A H 0.262357 1.017866 0.027459 0.085 Uiso 1 1 calc R U . . .
H49B H 0.183744 0.961834 0.005272 0.085 Uiso 1 1 calc R U . . .
C50 C 0.3184(5) 0.9775(5) -0.0814(4) 0.123(3) Uani 1 1 d . . . . .
H50A H 0.295150 0.935805 -0.109516 0.148 Uiso 1 1 calc R U . . .
H50B H 0.303796 1.033493 -0.098015 0.148 Uiso 1 1 calc R U . . .
C51 C 0.4275(6) 0.9680(5) -0.0999(4) 0.117(2) Uani 1 1 d . . . . .
H51A H 0.454065 1.018474 -0.084039 0.141 Uiso 1 1 calc R U . . .
H51B H 0.457574 0.964115 -0.153448 0.141 Uiso 1 1 calc R U . . .
C52 C 0.4597(4) 0.8913(4) -0.0651(3) 0.0964(17) Uani 1 1 d . . . . .
H52A H 0.453332 0.841107 -0.092426 0.116 Uiso 1 1 calc R U . . .
H52B H 0.531221 0.896604 -0.069357 0.116 Uiso 1 1 calc R U . . .
C53 C 0.3991(5) 0.8791(5) 0.0146(3) 0.116(2) Uani 1 1 d . . . . .
H53A H 0.412966 0.821998 0.029422 0.139 Uiso 1 1 calc R U . . .
H53B H 0.423216 0.918827 0.043697 0.139 Uiso 1 1 calc R U . . .
C54 C 0.2074(5) 0.9567(3) 0.1911(4) 0.0908(16) Uani 1 1 d D . . . .
H54 H 0.170947 0.934026 0.240687 0.109 Uiso 0.467(14) 1 calc R U P B 1
H54A H 0.275323 0.980643 0.167460 0.109 Uiso 0.533(14) 1 calc R U P B 2
C55 C 0.1429(5) 1.0313(4) 0.1838(4) 0.1011(17) Uani 1 1 d . . . . .
H55A H 0.073389 1.012988 0.192181 0.121 Uiso 1 1 calc R U . . .
H55B H 0.168895 1.054430 0.133743 0.121 Uiso 1 1 calc R U . . .
C56 C 0.1431(9) 1.1000(6) 0.2392(6) 0.164(4) Uani 1 1 d D . . . .
H56A H 0.120716 1.153380 0.222717 0.197 Uiso 0.467(14) 1 calc R U P B 1
H56B H 0.093570 1.085398 0.286795 0.197 Uiso 0.467(14) 1 calc R U P B 1
H56C H 0.182252 1.146311 0.209777 0.197 Uiso 0.533(14) 1 calc R U P B 2
H56D H 0.072986 1.120796 0.258140 0.197 Uiso 0.533(14) 1 calc R U P B 2
C57 C 0.2354(13) 1.1123(9) 0.2491(12) 0.130(6) Uani 0.467(14) 1 d D . P B 1
H57A H 0.224930 1.150089 0.290971 0.156 Uiso 0.467(14) 1 calc R U P B 1
H57B H 0.279391 1.141323 0.205407 0.156 Uiso 0.467(14) 1 calc R U P B 1
C58 C 0.2887(19) 1.0373(11) 0.2618(13) 0.150(9) Uani 0.467(14) 1 d D . P B 1
H58A H 0.248025 1.008970 0.307082 0.180 Uiso 0.467(14) 1 calc R U P B 1
H58B H 0.353139 1.053160 0.267755 0.180 Uiso 0.467(14) 1 calc R U P B 1
C59 C 0.3084(9) 0.9767(7) 0.1956(9) 0.096(5) Uani 0.467(14) 1 d D . P B 1
H59A H 0.350029 1.003960 0.150074 0.115 Uiso 0.467(14) 1 calc R U P B 1
H59B H 0.343422 0.925169 0.203637 0.115 Uiso 0.467(14) 1 calc R U P B 1
C60 C 0.1997(3) 0.9609(3) 0.6271(2) 0.0600(9) Uani 1 1 d . . . . .
C61 C 0.2456(5) 1.0403(3) 0.6224(3) 0.0918(16) Uani 1 1 d . . . . .
H61 H 0.298055 1.045775 0.642743 0.110 Uiso 1 1 calc R U . . .
C62 C 0.2174(7) 1.1117(4) 0.5893(4) 0.121(3) Uani 1 1 d . . . . .
H62 H 0.250350 1.163051 0.588511 0.146 Uiso 1 1 calc R U . . .
C63 C 0.1436(7) 1.1072(6) 0.5585(4) 0.130(3) Uani 1 1 d . . . . .
H63 H 0.127089 1.154104 0.533912 0.156 Uiso 1 1 calc R U . . .
C64 C 0.0921(7) 1.0313(7) 0.5639(5) 0.148(3) Uani 1 1 d . . . . .
H64 H 0.037032 1.028098 0.545968 0.178 Uiso 1 1 calc R U . . .
C65 C 0.1224(5) 0.9597(4) 0.5960(3) 0.0941(16) Uani 1 1 d . . . . .
H65 H 0.088869 0.908699 0.596488 0.113 Uiso 1 1 calc R U . . .
C66 C 0.1704(3) 0.8851(2) 0.7592(2) 0.0542(8) Uani 1 1 d . . . . .
C67 C 0.1443(4) 0.9618(3) 0.7962(2) 0.0694(11) Uani 1 1 d . . . . .
H67 H 0.160784 1.012050 0.768744 0.083 Uiso 1 1 calc R U . . .
C68 C 0.0951(4) 0.9676(3) 0.8717(3) 0.0758(13) Uani 1 1 d . . . . .
H68 H 0.080308 1.020867 0.893973 0.091 Uiso 1 1 calc R U . . .
C69 C 0.0676(3) 0.8943(3) 0.9145(2) 0.0732(12) Uani 1 1 d . . . . .
H69 H 0.031818 0.897595 0.965131 0.088 Uiso 1 1 calc R U . . .
C70 C 0.0941(4) 0.8178(3) 0.8809(3) 0.0752(12) Uani 1 1 d . . . . .
H70 H 0.078590 0.767964 0.908979 0.090 Uiso 1 1 calc R U . . .
C71 C 0.1442(3) 0.8132(2) 0.8049(2) 0.0700(13) Uani 1 1 d . . . . .
H71 H 0.160958 0.759724 0.783436 0.084 Uiso 1 1 calc R U . . .
C72 C 0.2074(3) 0.7877(3) 0.6378(2) 0.0660(10) Uani 1 1 d . . . . .
C73 C 0.2814(5) 0.7306(3) 0.5970(4) 0.1012(19) Uani 1 1 d . . . . .
H73 H 0.349846 0.744470 0.586054 0.121 Uiso 1 1 calc R U . . .
C74 C 0.2575(9) 0.6539(5) 0.5718(5) 0.170(4) Uani 1 1 d . . . . .
H74 H 0.310030 0.616973 0.546124 0.204 Uiso 1 1 calc R U . . .
C75 C 0.1607(10) 0.6320(5) 0.5837(5) 0.158(4) Uani 1 1 d . . . . .
H75 H 0.145610 0.581871 0.563960 0.189 Uiso 1 1 calc R U . . .
C76 C 0.0836(7) 0.6846(5) 0.6254(4) 0.132(3) Uani 1 1 d . . . . .
H76 H 0.015806 0.668707 0.636112 0.158 Uiso 1 1 calc R U . . .
C77 C 0.1066(4) 0.7617(4) 0.6517(3) 0.0898(15) Uani 1 1 d . . . . .
H77 H 0.053394 0.796888 0.679295 0.108 Uiso 1 1 calc R U . . .
C78 C 0.3575(3) 0.8817(3) 0.6552(2) 0.0649(10) Uani 1 1 d . . . . .
C79 C 0.4008(4) 0.8561(3) 0.7084(3) 0.0800(13) Uani 1 1 d . . . . .
H79 H 0.357916 0.841277 0.755566 0.096 Uiso 1 1 calc R U . . .
C80 C 0.5064(5) 0.8517(5) 0.6939(4) 0.106(2) Uani 1 1 d . . . . .
H80 H 0.533014 0.833093 0.730682 0.127 Uiso 1 1 calc R U . . .
C81 C 0.5707(5) 0.8749(6) 0.6249(5) 0.123(3) Uani 1 1 d . . . . .
H81 H 0.641202 0.872530 0.614866 0.148 Uiso 1 1 calc R U . . .
C82 C 0.5309(4) 0.9015(5) 0.5716(4) 0.115(2) Uani 1 1 d . . . . .
H82 H 0.574139 0.917624 0.524938 0.138 Uiso 1 1 calc R U . . .
C83 C 0.4261(4) 0.9045(4) 0.5867(3) 0.0918(16) Uani 1 1 d . . . . .
H83 H 0.400440 0.922557 0.549341 0.110 Uiso 1 1 calc R U . . .
B1 B 0.2336(3) 0.8790(3) 0.6692(2) 0.0555(10) Uani 1 1 d . . . . .

loop_
_atom_site_aniso_label
_atom_site_aniso_U_11
_atom_site_aniso_U_22
_atom_site_aniso_U_33
_atom_site_aniso_U_23
_atom_site_aniso_U_13
_atom_site_aniso_U_12
Dy1 0.04905(12) 0.04429(11) 0.04208(12) 0.00161(7) -0.01659(8) -0.00377(7)
P1 0.0546(5) 0.0510(5) 0.0516(5) 0.0048(4) -0.0235(4) -0.0001(4)
P2 0.0506(5) 0.0513(5) 0.0695(7) 0.0159(5) -0.0176(5) -0.0008(4)
O1 0.0634(16) 0.0534(14) 0.0550(15) 0.0036(12) -0.0227(13) 0.0041(12)
O2 0.0626(17) 0.0584(15) 0.079(2) 0.0170(14) -0.0265(15) 0.0007(13)
O3 0.0557(15) 0.0594(15) 0.0591(16) -0.0038(12) -0.0151(13) -0.0114(12)
O4 0.0519(14) 0.0626(15) 0.0497(14) -0.0021(12) -0.0151(11) -0.0125(12)
N1 0.0535(19) 0.065(2) 0.072(2) 0.0035(18) -0.0131(17) -0.0120(16)
N2 0.064(2) 0.0640(19) 0.0511(19) 0.0005(15) -0.0107(16) -0.0021(16)
N3 0.081(2) 0.0588(18) 0.0481(18) -0.0026(14) -0.0236(17) -0.0057(16)
N4 0.068(2) 0.0509(17) 0.0568(19) 0.0020(15) -0.0270(17) -0.0114(15)
N5 0.062(2) 0.065(2) 0.069(2) 0.0088(17) -0.0245(18) -0.0182(16)
C1 0.051(2) 0.0447(18) 0.065(2) 0.0073(17) -0.0174(18) -0.0002(15)
C2 0.074(3) 0.095(3) 0.051(2) -0.007(2) -0.003(2) -0.005(2)
C3 0.095(3) 0.087(3) 0.047(2) -0.011(2) -0.007(2) -0.007(3)
C4 0.145(6) 0.144(6) 0.059(3) -0.028(4) -0.005(4) -0.032(5)
C5 0.164(7) 0.156(7) 0.067(4) -0.048(4) -0.012(4) -0.049(6)
C5A 0.114(7) 0.29(2) 0.122(6) 0.083(9) -0.040(5) -0.104(10)
C6 0.145(6) 0.102(4) 0.066(3) -0.021(3) -0.036(4) -0.034(4)
C6A 0.40(4) 0.076(7) 0.142(15) -0.024(8) -0.18(2) 0.053(13)
C7 0.104(3) 0.063(2) 0.052(2) -0.0031(19) -0.035(2) -0.011(2)
C7A 0.056(9) 0.107(11) 0.096(12) 0.011(9) -0.034(9) -0.022(8)
C8 0.087(3) 0.055(2) 0.058(2) 0.0043(18) -0.037(2) -0.018(2)
C8A 0.132(11) 0.130(12) 0.164(16) 0.096(12) -0.046(11) -0.053(10)
C9 0.053(2) 0.055(2) 0.053(2) 0.0087(17) -0.0192(17) -0.0063(16)
C9A 0.097(7) 0.066(6) 0.071(6) 0.019(4) -0.035(5) -0.016(5)
C10 0.129(5) 0.091(3) 0.083(3) 0.002(3) -0.055(3) -0.050(3)
C10A 0.150(8) 0.166(9) 0.129(7) 0.036(6) -0.083(6) -0.090(7)
C11 0.095(5) 0.200(8) 0.083(4) -0.041(5) 0.022(4) -0.043(5)
C11A 0.255(13) 0.117(8) 0.166(9) 0.016(6) -0.150(9) -0.072(7)
C12 0.056(2) 0.048(2) 0.095(3) 0.011(2) -0.031(2) -0.0065(17)
C12A 0.118(13) 0.097(10) 0.113(13) 0.023(9) -0.089(12) -0.018(9)
C13 0.069(3) 0.067(3) 0.121(4) 0.007(3) -0.023(3) -0.017(2)
C13A 0.183(9) 0.144(7) 0.125(7) -0.020(5) -0.105(7) -0.015(6)
C14 0.073(3) 0.085(4) 0.177(7) 0.006(4) -0.043(4) -0.030(3)
C14A 0.35(4) 0.108(12) 0.20(3) -0.048(14) -0.17(3) 0.038(16)
C15 0.098(5) 0.078(4) 0.205(9) -0.009(5) -0.089(6) -0.014(3)
C15A 0.21(2) 0.093(9) 0.169(15) -0.054(11) -0.067(14) 0.014(10)
C16 0.114(5) 0.083(3) 0.134(5) -0.008(3) -0.076(4) -0.014(3)
C17 0.077(3) 0.065(3) 0.093(4) 0.000(2) -0.041(3) -0.015(2)
C18 0.050(2) 0.062(2) 0.065(2) 0.0127(19) -0.0161(18) -0.0012(17)
C19 0.061(3) 0.112(4) 0.060(3) -0.002(3) -0.012(2) -0.004(3)
C20 0.081(4) 0.139(5) 0.075(3) -0.008(3) -0.009(3) 0.012(4)
C21 0.068(3) 0.128(5) 0.084(4) 0.015(4) 0.004(3) 0.014(3)
C22 0.053(3) 0.109(4) 0.139(6) 0.027(4) 0.001(3) -0.016(3)
C23 0.057(3) 0.085(3) 0.101(4) 0.006(3) -0.013(3) -0.013(2)
C24 0.077(3) 0.071(3) 0.084(3) 0.022(2) -0.028(2) -0.015(2)
C25 0.109(8) 0.146(10) 0.073(6) -0.006(6) -0.009(5) -0.054(7)
C26 0.096(8) 0.246(19) 0.073(7) 0.045(9) -0.013(6) -0.052(10)
C27 0.114(7) 0.29(2) 0.122(6) 0.083(9) -0.040(5) -0.104(10)
C28 0.196(10) 0.291(13) 0.138(6) 0.078(8) -0.074(6) -0.161(9)
C29 0.135(6) 0.133(5) 0.100(4) 0.030(4) -0.050(4) -0.057(4)
C30 0.073(3) 0.071(3) 0.074(3) -0.011(2) -0.027(2) 0.018(2)
C31 0.133(5) 0.117(5) 0.074(3) -0.013(3) -0.022(3) 0.051(4)
C32 0.135(5) 0.094(4) 0.072(3) -0.008(3) 0.002(3) 0.022(4)
C33 0.133(6) 0.112(5) 0.102(5) -0.018(4) 0.004(4) 0.035(4)
C34 0.121(6) 0.140(6) 0.168(7) -0.070(5) -0.070(5) 0.080(5)
C35 0.094(4) 0.080(3) 0.100(4) 0.004(3) -0.025(3) 0.027(3)
C36 0.075(3) 0.086(3) 0.068(3) 0.009(2) -0.036(2) -0.015(2)
C37 0.107(7) 0.175(11) 0.099(6) 0.016(7) -0.047(5) -0.067(7)
C38 0.150(8) 0.166(9) 0.129(7) 0.036(6) -0.083(6) -0.090(7)
C39 0.255(13) 0.117(8) 0.166(9) 0.016(6) -0.150(9) -0.072(7)
C40 0.183(9) 0.144(7) 0.125(7) -0.020(5) -0.105(7) -0.015(6)
C41 0.126(7) 0.142(8) 0.114(6) -0.050(6) -0.077(5) 0.026(6)
C42 0.051(2) 0.057(2) 0.071(3) 0.0157(19) -0.0150(19) 0.0007(17)
C43 0.072(3) 0.082(3) 0.077(3) -0.011(3) 0.001(2) -0.009(2)
C44 0.062(3) 0.081(3) 0.125(5) -0.003(3) 0.010(3) -0.008(2)
C45 0.063(3) 0.073(3) 0.106(4) 0.007(3) -0.015(3) -0.011(2)
C46 0.080(3) 0.100(4) 0.092(4) 0.007(3) -0.035(3) -0.019(3)
C47 0.073(3) 0.081(3) 0.060(3) 0.007(2) -0.015(2) -0.005(2)
C48 0.062(3) 0.083(3) 0.081(3) 0.027(2) -0.009(2) 0.000(2)
C49 0.075(3) 0.075(3) 0.068(3) 0.010(2) -0.031(2) 0.003(2)
C50 0.087(4) 0.167(6) 0.104(5) 0.071(5) -0.017(3) -0.005(4)
C51 0.125(5) 0.129(5) 0.081(4) 0.027(4) -0.010(4) 0.007(4)
C52 0.073(3) 0.098(4) 0.096(4) 0.019(3) 0.003(3) 0.000(3)
C53 0.098(4) 0.155(6) 0.081(4) 0.037(4) -0.014(3) 0.040(4)
C54 0.105(4) 0.070(3) 0.101(4) -0.001(3) -0.039(3) 0.005(3)
C55 0.095(4) 0.087(3) 0.112(4) -0.001(3) -0.021(3) 0.019(3)
C56 0.191(9) 0.132(6) 0.162(8) -0.053(6) -0.047(7) 0.058(6)
C57 0.187(14) 0.072(7) 0.126(14) -0.033(8) -0.044(12) -0.009(8)
C58 0.22(2) 0.100(9) 0.19(2) -0.025(11) -0.14(2) -0.019(10)
C59 0.087(8) 0.068(6) 0.152(13) -0.015(7) -0.064(8) 0.005(5)
C60 0.064(2) 0.072(2) 0.0412(19) -0.0125(17) -0.0128(17) 0.0003(19)
C61 0.118(4) 0.071(3) 0.092(4) 0.012(3) -0.041(3) -0.013(3)
C62 0.170(8) 0.076(4) 0.096(5) 0.016(3) -0.013(5) -0.001(4)
C63 0.151(7) 0.122(6) 0.102(5) 0.022(5) -0.023(5) 0.052(6)
C64 0.151(8) 0.178(8) 0.140(7) 0.027(6) -0.083(6) 0.035(7)
C65 0.091(4) 0.106(4) 0.093(4) -0.001(3) -0.042(3) 0.011(3)
C66 0.053(2) 0.061(2) 0.052(2) -0.0018(17) -0.0217(17) -0.0034(17)
C67 0.087(3) 0.066(2) 0.059(2) -0.005(2) -0.030(2) 0.014(2)
C68 0.091(3) 0.084(3) 0.060(3) -0.015(2) -0.034(2) 0.022(3)
C69 0.063(3) 0.108(4) 0.047(2) -0.004(2) -0.0143(19) 0.002(2)
C70 0.081(3) 0.084(3) 0.057(2) 0.008(2) -0.015(2) -0.020(2)
C71 0.078(3) 0.064(3) 0.062(3) -0.007(2) -0.014(2) -0.008(2)
C72 0.075(3) 0.064(2) 0.055(2) -0.0018(19) -0.015(2) -0.016(2)
C73 0.108(4) 0.072(3) 0.101(4) -0.024(3) 0.000(3) -0.010(3)
C74 0.215(11) 0.086(5) 0.154(8) -0.042(5) 0.021(7) -0.033(6)
C75 0.229(11) 0.103(5) 0.118(6) -0.032(5) -0.019(7) -0.070(6)
C76 0.148(7) 0.143(6) 0.108(5) 0.010(5) -0.041(5) -0.093(6)
C77 0.089(4) 0.097(4) 0.084(3) -0.012(3) -0.028(3) -0.031(3)
C78 0.057(2) 0.072(2) 0.064(2) 0.000(2) -0.017(2) -0.0091(19)
C79 0.065(3) 0.101(3) 0.077(3) 0.004(3) -0.027(2) -0.004(2)
C80 0.073(3) 0.148(6) 0.108(5) 0.010(4) -0.044(3) -0.005(3)
C81 0.054(3) 0.183(7) 0.126(6) 0.008(5) -0.019(4) -0.011(4)
C82 0.064(3) 0.163(6) 0.102(4) 0.019(4) -0.004(3) -0.028(4)
C83 0.064(3) 0.131(5) 0.077(3) 0.017(3) -0.017(2) -0.021(3)
B1 0.054(2) 0.062(2) 0.051(2) -0.0070(19) -0.0167(19) -0.0050(19)

loop_
_atom_type_symbol
_atom_type_description
_atom_type_scat_dispersion_real
_atom_type_scat_dispersion_imag
_atom_type_scat_source
C C 0.0033 0.0016 'International Tables Vol C Tables 4.2.6.8 and 6.1.1.4'
H H 0.0000 0.0000 'International Tables Vol C Tables 4.2.6.8 and 6.1.1.4'
B B 0.0013 0.0007 'International Tables Vol C Tables 4.2.6.8 and 6.1.1.4'
Dy Dy -0.1892 4.4098 'International Tables Vol C Tables 4.2.6.8 and 6.1.1.4'
N N 0.0061 0.0033 'International Tables Vol C Tables 4.2.6.8 and 6.1.1.4'
O O 0.0106 0.0060 'International Tables Vol C Tables 4.2.6.8 and 6.1.1.4'
P P 0.1023 0.0942 'International Tables Vol C Tables 4.2.6.8 and 6.1.1.4'

loop_
_geom_angle_atom_site_label_1
_geom_angle_atom_site_label_2
_geom_angle_atom_site_label_3
_geom_angle
_geom_angle_site_symmetry_1
_geom_angle_site_symmetry_3
_geom_angle_publ_flag
O1 Dy1 O3 93.17(10) . . ?
O1 Dy1 O4 90.55(10) . . ?
O1 Dy1 N2 89.88(11) . . ?
O1 Dy1 N3 85.95(11) . . ?
O1 Dy1 N4 86.28(11) . . ?
O2 Dy1 O1 175.33(10) . . ?
O2 Dy1 O3 88.74(11) . . ?
O2 Dy1 O4 93.28(11) . . ?
O2 Dy1 N2 87.06(12) . . ?
O2 Dy1 N3 89.56(12) . . ?
O2 Dy1 N4 92.92(11) . . ?
O3 Dy1 N2 65.11(11) . . ?
O3 Dy1 N3 129.81(11) . . ?
O3 Dy1 N4 165.84(11) . . ?
O4 Dy1 O3 100.74(9) . . ?
O4 Dy1 N2 165.84(11) . . ?
O4 Dy1 N3 129.43(11) . . ?
O4 Dy1 N4 65.14(10) . . ?
N2 Dy1 N3 64.71(12) . . ?
N2 Dy1 N4 129.00(12) . . ?
N4 Dy1 N3 64.30(12) . . ?
O1 P1 C24 109.3(2) . . ?
O1 P1 C30 108.60(18) . . ?
O1 P1 C36 109.2(2) . . ?
C24 P1 C30 111.5(2) . . ?
C24 P1 C36 108.7(2) . . ?
C36 P1 C30 109.5(2) . . ?
O2 P2 C42 110.50(17) . . ?
O2 P2 C48 108.7(2) . . ?
O2 P2 C54 108.5(2) . . ?
C42 P2 C48 107.2(2) . . ?
C54 P2 C42 109.6(3) . . ?
C54 P2 C48 112.3(3) . . ?
P1 O1 Dy1 170.20(18) . . ?
P2 O2 Dy1 177.51(19) . . ?
C1 O3 Dy1 120.9(3) . . ?
C9 O4 Dy1 121.9(2) . . ?
C1 N1 N2 109.2(3) . . ?
N1 N2 Dy1 118.6(3) . . ?
C2 N2 Dy1 123.5(3) . . ?
C2 N2 N1 117.6(4) . . ?
C3 N3 Dy1 119.4(3) . . ?
C3 N3 C7 120.6(4) . . ?
C7 N3 Dy1 119.9(3) . . ?
N5 N4 Dy1 118.0(2) . . ?
C8 N4 Dy1 124.1(3) . . ?
C8 N4 N5 117.7(3) . . ?
C9 N5 N4 110.2(3) . . ?
O3 C1 N1 125.9(4) . . ?
O3 C1 C12 118.0(4) . . ?
N1 C1 C12 116.1(4) . . ?
N2 C2 C3 115.3(4) . . ?
N2 C2 C11 123.3(5) . . ?
C3 C2 C11 121.4(5) . . ?
N3 C3 C2 117.0(4) . . ?
N3 C3 C4 119.8(5) . . ?
C4 C3 C2 123.2(5) . . ?
C3 C4 H4 120.2 . . ?
C5 C4 C3 119.5(6) . . ?
C5 C4 H4 120.2 . . ?
C4 C5 H5 119.7 . . ?
C4 C5 C6 120.6(5) . . ?
C6 C5 H5 119.7 . . ?
H5AA C5A H5AB 108.4 . . ?
C8A C5A H5AA 110.0 . . ?
C8A C5A H5AB 110.0 . . ?
C28 C5A H5AA 110.0 . . ?
C28 C5A H5AB 110.0 . . ?
C28 C5A C8A 108.5(14) . . ?
C5 C6 H6 120.5 . . ?
C5 C6 C7 118.9(6) . . ?
C7 C6 H6 120.5 . . ?
H6AA C6A H6AB 107.4 . . ?
C14A C6A H6AA 108.2 . . ?
C14A C6A H6AB 108.2 . . ?
C54 C6A H6AA 108.2 . . ?
C54 C6A H6AB 108.2 . . ?
C54 C6A C14A 116.2(12) . . ?
N3 C7 C6 120.6(5) . . ?
N3 C7 C8 116.9(4) . . ?
C6 C7 C8 122.5(5) . . ?
H7AA C7A H7AB 107.5 . . ?
C10A C7A H7AA 108.5 . . ?
C10A C7A H7AB 108.5 . . ?
C10A C7A C36 114.9(13) . . ?
C36 C7A H7AA 108.5 . . ?
C36 C7A H7AB 108.5 . . ?
N4 C8 C7 114.6(4) . . ?
N4 C8 C10 125.2(5) . . ?
C7 C8 C10 120.2(4) . . ?
C5A C8A H8AA 107.1 . . ?
C5A C8A H8AB 107.1 . . ?
C5A C8A C9A 120.9(11) . . ?
H8AA C8A H8AB 106.8 . . ?
C9A C8A H8AA 107.1 . . ?
C9A C8A H8AB 107.1 . . ?
O4 C9 N5 124.7(4) . . ?
O4 C9 C18 118.7(4) . . ?
N5 C9 C18 116.6(4) . . ?
C8A C9A H9AA 108.6 . . ?
C8A C9A H9AB 108.6 . . ?
H9AA C9A H9AB 107.5 . . ?
C24 C9A C8A 114.8(9) . . ?
C24 C9A H9AA 108.6 . . ?
C24 C9A H9AB 108.6 . . ?
C8 C10 H10A 109.5 . . ?
C8 C10 H10B 109.5 . . ?
C8 C10 H10C 109.5 . . ?
H10A C10 H10B 109.5 . . ?
H10A C10 H10C 109.5 . . ?
H10B C10 H10C 109.5 . . ?
C7A C10A H10D 109.0 . . ?
C7A C10A H10E 109.0 . . ?
H10D C10A H10E 107.8 . . ?
C11A C10A C7A 112.9(17) . . ?
C11A C10A H10D 109.0 . . ?
C11A C10A H10E 109.0 . . ?
C2 C11 H11A 109.5 . . ?
C2 C11 H11B 109.5 . . ?
C2 C11 H11C 109.5 . . ?
H11A C11 H11B 109.5 . . ?
H11A C11 H11C 109.5 . . ?
H11B C11 H11C 109.5 . . ?
C10A C11A H11D 109.1 . . ?
C10A C11A H11E 109.1 . . ?
H11D C11A H11E 107.8 . . ?
C13A C11A C10A 112.7(19) . . ?
C13A C11A H11D 109.1 . . ?
C13A C11A H11E 109.1 . . ?
C13 C12 C1 121.8(5) . . ?
C17 C12 C1 119.6(4) . . ?
C17 C12 C13 118.5(4) . . ?
H12A C12A H12B 108.0 . . ?
C13A C12A H12A 109.4 . . ?
C13A C12A H12B 109.4 . . ?
C36 C12A H12A 109.4 . . ?
C36 C12A H12B 109.4 . . ?
C36 C12A C13A 111.1(14) . . ?
C12 C13 H13 120.0 . . ?
C12 C13 C14 120.1(6) . . ?
C14 C13 H13 120.0 . . ?
C11A C13A C12A 113.2(16) . . ?
C11A C13A H13A 108.9 . . ?
C11A C13A H13B 108.9 . . ?
C12A C13A H13A 108.9 . . ?
C12A C13A H13B 108.9 . . ?
H13A C13A H13B 107.8 . . ?
C13 C14 H14 119.6 . . ?
C15 C14 C13 120.7(6) . . ?
C15 C14 H14 119.6 . . ?
C6A C14A H14A 108.6 . . ?
C6A C14A H14B 108.6 . . ?
H14A C14A H14B 107.6 . . ?
C15A C14A C6A 114.5(14) . . ?
C15A C14A H14A 108.6 . . ?
C15A C14A H14B 108.6 . . ?
C14 C15 H15 120.1 . . ?
C14 C15 C16 119.8(6) . . ?
C16 C15 H15 120.1 . . ?
C14A C15A H15A 108.1 . . ?
C14A C15A H15B 108.1 . . ?
C14A C15A C56 116.9(12) . . ?
H15A C15A H15B 107.3 . . ?
C56 C15A H15A 108.1 . . ?
C56 C15A H15B 108.1 . . ?
C15 C16 H16 119.9 . . ?
C15 C16 C17 120.2(7) . . ?
C17 C16 H16 119.9 . . ?
C12 C17 C16 120.7(5) . . ?
C12 C17 H17 119.7 . . ?
C16 C17 H17 119.7 . . ?
C19 C18 C9 119.5(4) . . ?
C19 C18 C23 118.0(4) . . ?
C23 C18 C9 122.6(4) . . ?
C18 C19 H19 119.1 . . ?
C18 C19 C20 121.7(5) . . ?
C20 C19 H19 119.1 . . ?
C19 C20 H20 120.7 . . ?
C21 C20 C19 118.7(6) . . ?
C21 C20 H20 120.7 . . ?
C20 C21 H21 120.0 . . ?
C22 C21 C20 120.1(5) . . ?
C22 C21 H21 120.0 . . ?
C21 C22 H22 119.2 . . ?
C21 C22 C23 121.6(6) . . ?
C23 C22 H22 119.2 . . ?
C18 C23 C22 119.9(6) . . ?
C18 C23 H23 120.0 . . ?
C22 C23 H23 120.0 . . ?
P1 C24 H24A 100.5 . . ?
P1 C24 H24 107.2 . . ?
C9A C24 P1 124.4(5) . . ?
C9A C24 H24A 100.5 . . ?
C25 C24 P1 110.1(5) . . ?
C25 C24 H24 107.2 . . ?
C29 C24 P1 112.7(4) . . ?
C29 C24 C9A 113.1(6) . . ?
C29 C24 H24A 100.5 . . ?
C29 C24 H24 107.2 . . ?
C29 C24 C25 112.2(7) . . ?
C24 C25 H25A 110.3 . . ?
C24 C25 H25B 110.3 . . ?
C24 C25 C26 107.0(9) . . ?
H25A C25 H25B 108.6 . . ?
C26 C25 H25A 110.3 . . ?
C26 C25 H25B 110.3 . . ?
C25 C26 H26A 111.8 . . ?
C25 C26 H26B 111.8 . . ?
H26A C26 H26B 109.5 . . ?
C27 C26 C25 100.0(10) . . ?
C27 C26 H26A 111.8 . . ?
C27 C26 H26B 111.8 . . ?
C26 C27 H27A 109.6 . . ?
C26 C27 H27B 109.6 . . ?
H27A C27 H27B 108.1 . . ?
C28 C27 C26 110.2(14) . . ?
C28 C27 H27A 109.6 . . ?
C28 C27 H27B 109.6 . . ?
C5A C28 H28C 105.7 . . ?
C5A C28 H28D 105.7 . . ?
C5A C28 C29 126.6(10) . . ?
C27 C28 H28A 109.6 . . ?
C27 C28 H28B 109.6 . . ?
C27 C28 C29 110.3(11) . . ?
H28A C28 H28B 108.1 . . ?
H28C C28 H28D 106.1 . . ?
C29 C28 H28A 109.6 . . ?
C29 C28 H28B 109.6 . . ?
C29 C28 H28C 105.7 . . ?
C29 C28 H28D 105.7 . . ?
C24 C29 C28 112.8(6) . . ?
C24 C29 H29A 109.0 . . ?
C24 C29 H29B 109.0 . . ?
C28 C29 H29A 109.0 . . ?
C28 C29 H29B 109.0 . . ?
H29A C29 H29B 107.8 . . ?
P1 C30 H30 103.0 . . ?
C31 C30 P1 115.1(3) . . ?
C31 C30 H30 103.0 . . ?
C31 C30 C35 114.0(5) . . ?
C35 C30 P1 116.2(4) . . ?
C35 C30 H30 103.0 . . ?
C30 C31 H31A 109.1 . . ?
C30 C31 H31B 109.1 . . ?
C30 C31 C32 112.7(6) . . ?
H31A C31 H31B 107.8 . . ?
C32 C31 H31A 109.1 . . ?
C32 C31 H31B 109.1 . . ?
C31 C32 H32A 109.2 . . ?
C31 C32 H32B 109.2 . . ?
H32A C32 H32B 107.9 . . ?
C33 C32 C31 112.3(5) . . ?
C33 C32 H32A 109.2 . . ?
C33 C32 H32B 109.2 . . ?
C32 C33 H33A 109.2 . . ?
C32 C33 H33B 109.2 . . ?
H33A C33 H33B 107.9 . . ?
C34 C33 C32 112.2(6) . . ?
C34 C33 H33A 109.2 . . ?
C34 C33 H33B 109.2 . . ?
C33 C34 H34A 108.2 . . ?
C33 C34 H34B 108.2 . . ?
C33 C34 C35 116.4(5) . . ?
H34A C34 H34B 107.3 . . ?
C35 C34 H34A 108.2 . . ?
C35 C34 H34B 108.2 . . ?
C30 C35 C34 109.9(5) . . ?
C30 C35 H35A 109.7 . . ?
C30 C35 H35B 109.7 . . ?
C34 C35 H35A 109.7 . . ?
C34 C35 H35B 109.7 . . ?
H35A C35 H35B 108.2 . . ?
P1 C36 H36A 104.4 . . ?
P1 C36 H36 104.5 . . ?
C7A C36 P1 107.0(6) . . ?
C7A C36 H36A 104.4 . . ?
C12A C36 P1 127.6(7) . . ?
C12A C36 C7A 106.8(10) . . ?
C12A C36 H36A 104.4 . . ?
C37 C36 P1 114.9(4) . . ?
C37 C36 H36 104.5 . . ?
C41 C36 P1 111.8(4) . . ?
C41 C36 H36 104.5 . . ?
C41 C36 C37 115.3(7) . . ?
C36 C37 H37A 109.6 . . ?
C36 C37 H37B 109.6 . . ?
C36 C37 C38 110.3(7) . . ?
H37A C37 H37B 108.1 . . ?
C38 C37 H37A 109.6 . . ?
C38 C37 H37B 109.6 . . ?
C37 C38 H38A 109.7 . . ?
C37 C38 H38B 109.7 . . ?
C37 C38 C39 109.7(10) . . ?
H38A C38 H38B 108.2 . . ?
C39 C38 H38A 109.7 . . ?
C39 C38 H38B 109.7 . . ?
C38 C39 H39A 109.5 . . ?
C38 C39 H39B 109.5 . . ?
H39A C39 H39B 108.1 . . ?
C40 C39 C38 110.8(9) . . ?
C40 C39 H39A 109.5 . . ?
C40 C39 H39B 109.5 . . ?
C39 C40 H40A 109.9 . . ?
C39 C40 H40B 109.9 . . ?
C39 C40 C41 108.9(9) . . ?
H40A C40 H40B 108.3 . . ?
C41 C40 H40A 109.9 . . ?
C41 C40 H40B 109.9 . . ?
C36 C41 C40 113.1(8) . . ?
C36 C41 H41A 109.0 . . ?
C36 C41 H41B 109.0 . . ?
C40 C41 H41A 109.0 . . ?
C40 C41 H41B 109.0 . . ?
H41A C41 H41B 107.8 . . ?
P2 C42 H42 108.1 . . ?
C43 C42 P2 112.5(3) . . ?
C43 C42 H42 108.1 . . ?
C43 C42 C47 108.9(4) . . ?
C47 C42 P2 111.1(3) . . ?
C47 C42 H42 108.1 . . ?
C42 C43 H43A 109.2 . . ?
C42 C43 H43B 109.2 . . ?
H43A C43 H43B 107.9 . . ?
C44 C43 C42 111.9(5) . . ?
C44 C43 H43A 109.2 . . ?
C44 C43 H43B 109.2 . . ?
C43 C44 H44A 109.3 . . ?
C43 C44 H44B 109.3 . . ?
H44A C44 H44B 108.0 . . ?
C45 C44 C43 111.6(4) . . ?
C45 C44 H44A 109.3 . . ?
C45 C44 H44B 109.3 . . ?
C44 C45 H45A 109.5 . . ?
C44 C45 H45B 109.5 . . ?
C44 C45 C46 110.5(4) . . ?
H45A C45 H45B 108.1 . . ?
C46 C45 H45A 109.5 . . ?
C46 C45 H45B 109.5 . . ?
C45 C46 H46A 109.3 . . ?
C45 C46 H46B 109.3 . . ?
C45 C46 C47 111.5(5) . . ?
H46A C46 H46B 108.0 . . ?
C47 C46 H46A 109.3 . . ?
C47 C46 H46B 109.3 . . ?
C42 C47 H47A 109.2 . . ?
C42 C47 H47B 109.2 . . ?
C46 C47 C42 111.9(4) . . ?
C46 C47 H47A 109.2 . . ?
C46 C47 H47B 109.2 . . ?
H47A C47 H47B 107.9 . . ?
P2 C48 H48 102.5 . . ?
C49 C48 P2 114.9(3) . . ?
C49 C48 H48 102.5 . . ?
C53 C48 P2 115.6(4) . . ?
C53 C48 H48 102.5 . . ?
C53 C48 C49 115.8(4) . . ?
C48 C49 H49A 109.6 . . ?
C48 C49 H49B 109.6 . . ?
C48 C49 C50 110.3(4) . . ?
H49A C49 H49B 108.1 . . ?
C50 C49 H49A 109.6 . . ?
C50 C49 H49B 109.6 . . ?
C49 C50 H50A 108.1 . . ?
C49 C50 H50B 108.1 . . ?
H50A C50 H50B 107.3 . . ?
C51 C50 C49 116.6(5) . . ?
C51 C50 H50A 108.1 . . ?
C51 C50 H50B 108.1 . . ?
C50 C51 H51A 108.8 . . ?
C50 C51 H51B 108.8 . . ?
C50 C51 C52 113.6(6) . . ?
H51A C51 H51B 107.7 . . ?
C52 C51 H51A 108.8 . . ?
C52 C51 H51B 108.8 . . ?
C51 C52 H52A 108.8 . . ?
C51 C52 H52B 108.8 . . ?
H52A C52 H52B 107.7 . . ?
C53 C52 C51 113.6(5) . . ?
C53 C52 H52A 108.8 . . ?
C53 C52 H52B 108.8 . . ?
C48 C53 C52 116.2(5) . . ?
C48 C53 H53A 108.2 . . ?
C48 C53 H53B 108.2 . . ?
C52 C53 H53A 108.2 . . ?
C52 C53 H53B 108.2 . . ?
H53A C53 H53B 107.4 . . ?
P2 C54 H54 103.3 . . ?
P2 C54 H54A 99.5 . . ?
C6A C54 P2 118.9(6) . . ?
C6A C54 H54A 99.5 . . ?
C6A C54 C55 114.8(8) . . ?
C55 C54 P2 118.3(5) . . ?
C55 C54 H54 103.3 . . ?
C55 C54 H54A 99.5 . . ?
C59 C54 P2 110.4(6) . . ?
C59 C54 H54 103.3 . . ?
C59 C54 C55 115.8(6) . . ?
C54 C55 H55A 109.4 . . ?
C54 C55 H55B 109.4 . . ?
C54 C55 C56 111.0(6) . . ?
H55A C55 H55B 108.0 . . ?
C56 C55 H55A 109.4 . . ?
C56 C55 H55B 109.4 . . ?
C15A C56 C55 127.6(9) . . ?
C15A C56 H56C 105.4 . . ?
C15A C56 H56D 105.4 . . ?
C55 C56 H56A 108.6 . . ?
C55 C56 H56B 108.6 . . ?
C55 C56 H56C 105.4 . . ?
C55 C56 H56D 105.4 . . ?
H56A C56 H56B 107.5 . . ?
H56C C56 H56D 106.0 . . ?
C57 C56 C55 114.8(10) . . ?
C57 C56 H56A 108.6 . . ?
C57 C56 H56B 108.6 . . ?
C56 C57 H57A 108.1 . . ?
C56 C57 H57B 108.1 . . ?
C56 C57 C58 116.6(13) . . ?
H57A C57 H57B 107.3 . . ?
C58 C57 H57A 108.1 . . ?
C58 C57 H57B 108.1 . . ?
C57 C58 H58A 109.8 . . ?
C57 C58 H58B 109.8 . . ?
C57 C58 C59 109.5(13) . . ?
H58A C58 H58B 108.2 . . ?
C59 C58 H58A 109.8 . . ?
C59 C58 H58B 109.8 . . ?
C54 C59 C58 105.7(11) . . ?
C54 C59 H59A 110.6 . . ?
C54 C59 H59B 110.6 . . ?
C58 C59 H59A 110.6 . . ?
C58 C59 H59B 110.6 . . ?
H59A C59 H59B 108.7 . . ?
C61 C60 B1 122.0(4) . . ?
C65 C60 C61 113.6(5) . . ?
C65 C60 B1 124.4(4) . . ?
C60 C61 H61 118.1 . . ?
C62 C61 C60 123.8(6) . . ?
C62 C61 H61 118.1 . . ?
C61 C62 H62 119.7 . . ?
C63 C62 C61 120.6(7) . . ?
C63 C62 H62 119.7 . . ?
C62 C63 H63 120.7 . . ?
C62 C63 C64 118.5(7) . . ?
C64 C63 H63 120.7 . . ?
C63 C64 H64 119.9 . . ?
C63 C64 C65 120.2(8) . . ?
C65 C64 H64 119.9 . . ?
C60 C65 C64 123.1(7) . . ?
C60 C65 H65 118.5 . . ?
C64 C65 H65 118.5 . . ?
C67 C66 C71 114.4(4) . . ?
C67 C66 B1 122.9(4) . . ?
C71 C66 B1 122.6(3) . . ?
C66 C67 H67 118.3 . . ?
C68 C67 C66 123.4(4) . . ?
C68 C67 H67 118.3 . . ?
C67 C68 H68 119.9 . . ?
C67 C68 C69 120.2(4) . . ?
C69 C68 H68 119.9 . . ?
C68 C69 H69 120.8 . . ?
C70 C69 C68 118.4(4) . . ?
C70 C69 H69 120.8 . . ?
C69 C70 H70 119.7 . . ?
C69 C70 C71 120.6(4) . . ?
C71 C70 H70 119.7 . . ?
C66 C71 H71 118.5 . . ?
C70 C71 C66 123.0(4) . . ?
C70 C71 H71 118.5 . . ?
C73 C72 C77 114.8(5) . . ?
C73 C72 B1 123.8(4) . . ?
C77 C72 B1 121.5(4) . . ?
C72 C73 H73 118.6 . . ?
C74 C73 C72 122.7(7) . . ?
C74 C73 H73 118.6 . . ?
C73 C74 H74 119.4 . . ?
C75 C74 C73 121.3(9) . . ?
C75 C74 H74 119.4 . . ?
C74 C75 H75 120.5 . . ?
C74 C75 C76 119.0(7) . . ?
C76 C75 H75 120.5 . . ?
C75 C76 H76 119.9 . . ?
C75 C76 C77 120.2(7) . . ?
C77 C76 H76 119.9 . . ?
C72 C77 H77 119.0 . . ?
C76 C77 C72 121.9(6) . . ?
C76 C77 H77 119.0 . . ?
C79 C78 C83 115.5(4) . . ?
C79 C78 B1 122.8(4) . . ?
C83 C78 B1 121.5(4) . . ?
C78 C79 H79 118.8 . . ?
C78 C79 C80 122.4(5) . . ?
C80 C79 H79 118.8 . . ?
C79 C80 H80 120.2 . . ?
C81 C80 C79 119.5(6) . . ?
C81 C80 H80 120.2 . . ?
C80 C81 H81 120.1 . . ?
C82 C81 C80 119.7(6) . . ?
C82 C81 H81 120.1 . . ?
C81 C82 H82 120.0 . . ?
C81 C82 C83 119.9(6) . . ?
C83 C82 H82 120.0 . . ?
C78 C83 H83 118.5 . . ?
C82 C83 C78 122.9(6) . . ?
C82 C83 H83 118.5 . . ?
C60 B1 C66 108.5(3) . . ?
C60 B1 C72 111.7(3) . . ?
C60 B1 C78 109.4(3) . . ?
C72 B1 C66 108.9(3) . . ?
C78 B1 C66 109.8(3) . . ?
C78 B1 C72 108.5(3) . . ?

loop_
_geom_bond_atom_site_label_1
_geom_bond_atom_site_label_2
_geom_bond_distance
_geom_bond_site_symmetry_2
_geom_bond_publ_flag
Dy1 O1 2.241(3) . ?
Dy1 O2 2.222(3) . ?
Dy1 O3 2.282(3) . ?
Dy1 O4 2.262(3) . ?
Dy1 N2 2.444(3) . ?
Dy1 N3 2.467(3) . ?
Dy1 N4 2.466(3) . ?
P1 O1 1.506(3) . ?
P1 C24 1.817(4) . ?
P1 C30 1.821(5) . ?
P1 C36 1.819(4) . ?
P2 O2 1.517(3) . ?
P2 C42 1.809(4) . ?
P2 C48 1.851(5) . ?
P2 C54 1.803(6) . ?
O3 C1 1.271(5) . ?
O4 C9 1.294(5) . ?
N1 N2 1.394(5) . ?
N1 C1 1.326(6) . ?
N2 C2 1.289(6) . ?
N3 C3 1.349(6) . ?
N3 C7 1.359(6) . ?
N4 N5 1.386(5) . ?
N4 C8 1.287(5) . ?
N5 C9 1.325(5) . ?
C1 C12 1.483(6) . ?
C2 C3 1.465(7) . ?
C2 C11 1.512(7) . ?
C3 C4 1.402(7) . ?
C4 H4 0.9300 . ?
C4 C5 1.363(10) . ?
C5 H5 0.9300 . ?
C5 C6 1.374(10) . ?
C5A H5AA 0.9700 . ?
C5A H5AB 0.9700 . ?
C5A C8A 1.456(19) . ?
C5A C28 1.355(15) . ?
C6 H6 0.9300 . ?
C6 C7 1.390(7) . ?
C6A H6AA 0.9700 . ?
C6A H6AB 0.9700 . ?
C6A C14A 1.528(16) . ?
C6A C54 1.482(12) . ?
C7 C8 1.472(7) . ?
C7A H7AA 0.9700 . ?
C7A H7AB 0.9700 . ?
C7A C10A 1.489(14) . ?
C7A C36 1.602(14) . ?
C8 C10 1.484(6) . ?
C8A H8AA 0.9700 . ?
C8A H8AB 0.9700 . ?
C8A C9A 1.553(13) . ?
C9 C18 1.470(6) . ?
C9A H9AA 0.9700 . ?
C9A H9AB 0.9700 . ?
C9A C24 1.456(9) . ?
C10 H10A 0.9600 . ?
C10 H10B 0.9600 . ?
C10 H10C 0.9600 . ?
C10A H10D 0.9700 . ?
C10A H10E 0.9700 . ?
C10A C11A 1.49(2) . ?
C11 H11A 0.9600 . ?
C11 H11B 0.9600 . ?
C11 H11C 0.9600 . ?
C11A H11D 0.9700 . ?
C11A H11E 0.9700 . ?
C11A C13A 1.466(16) . ?
C12 C13 1.390(6) . ?
C12 C17 1.378(7) . ?
C12A H12A 0.9700 . ?
C12A H12B 0.9700 . ?
C12A C13A 1.546(17) . ?
C12A C36 1.418(12) . ?
C13 H13 0.9300 . ?
C13 C14 1.391(8) . ?
C13A H13A 0.9700 . ?
C13A H13B 0.9700 . ?
C14 H14 0.9300 . ?
C14 C15 1.353(10) . ?
C14A H14A 0.9700 . ?
C14A H14B 0.9700 . ?
C14A C15A 1.399(16) . ?
C15 H15 0.9300 . ?
C15 C16 1.378(10) . ?
C15A H15A 0.9700 . ?
C15A H15B 0.9700 . ?
C15A C56 1.422(15) . ?
C16 H16 0.9300 . ?
C16 C17 1.385(7) . ?
C17 H17 0.9300 . ?
C18 C19 1.380(7) . ?
C18 C23 1.381(6) . ?
C19 H19 0.9300 . ?
C19 C20 1.396(7) . ?
C20 H20 0.9300 . ?
C20 C21 1.372(9) . ?
C21 H21 0.9300 . ?
C21 C22 1.348(9) . ?
C22 H22 0.9300 . ?
C22 C23 1.386(8) . ?
C23 H23 0.9300 . ?
C24 H24A 0.9800 . ?
C24 H24 0.9800 . ?
C24 C25 1.505(11) . ?
C24 C29 1.449(8) . ?
C25 H25A 0.9700 . ?
C25 H25B 0.9700 . ?
C25 C26 1.614(14) . ?
C26 H26A 0.9700 . ?
C26 H26B 0.9700 . ?
C26 C27 1.534(18) . ?
C27 H27A 0.9700 . ?
C27 H27B 0.9700 . ?
C27 C28 1.327(17) . ?
C28 H28A 0.9700 . ?
C28 H28B 0.9700 . ?
C28 H28C 0.9700 . ?
C28 H28D 0.9700 . ?
C28 C29 1.533(10) . ?
C29 H29A 0.9700 . ?
C29 H29B 0.9700 . ?
C30 H30 0.9800 . ?
C30 C31 1.482(8) . ?
C30 C35 1.522(6) . ?
C31 H31A 0.9700 . ?
C31 H31B 0.9700 . ?
C31 C32 1.525(8) . ?
C32 H32A 0.9700 . ?
C32 H32B 0.9700 . ?
C32 C33 1.483(8) . ?
C33 H33A 0.9700 . ?
C33 H33B 0.9700 . ?
C33 C34 1.446(10) . ?
C34 H34A 0.9700 . ?
C34 H34B 0.9700 . ?
C34 C35 1.566(9) . ?
C35 H35A 0.9700 . ?
C35 H35B 0.9700 . ?
C36 H36A 0.9800 . ?
C36 H36 0.9800 . ?
C36 C37 1.522(10) . ?
C36 C41 1.452(9) . ?
C37 H37A 0.9700 . ?
C37 H37B 0.9700 . ?
C37 C38 1.535(10) . ?
C38 H38A 0.9700 . ?
C38 H38B 0.9700 . ?
C38 C39 1.536(15) . ?
C39 H39A 0.9700 . ?
C39 H39B 0.9700 . ?
C39 C40 1.467(12) . ?
C40 H40A 0.9700 . ?
C40 H40B 0.9700 . ?
C40 C41 1.541(11) . ?
C41 H41A 0.9700 . ?
C41 H41B 0.9700 . ?
C42 H42 0.9800 . ?
C42 C43 1.529(6) . ?
C42 C47 1.534(7) . ?
C43 H43A 0.9700 . ?
C43 H43B 0.9700 . ?
C43 C44 1.523(8) . ?
C44 H44A 0.9700 . ?
C44 H44B 0.9700 . ?
C44 C45 1.507(8) . ?
C45 H45A 0.9700 . ?
C45 H45B 0.9700 . ?
C45 C46 1.509(8) . ?
C46 H46A 0.9700 . ?
C46 H46B 0.9700 . ?
C46 C47 1.524(7) . ?
C47 H47A 0.9700 . ?
C47 H47B 0.9700 . ?
C48 H48 0.9800 . ?
C48 C49 1.507(6) . ?
C48 C53 1.426(8) . ?
C49 H49A 0.9700 . ?
C49 H49B 0.9700 . ?
C49 C50 1.527(8) . ?
C50 H50A 0.9700 . ?
C50 H50B 0.9700 . ?
C50 C51 1.439(9) . ?
C51 H51A 0.9700 . ?
C51 H51B 0.9700 . ?
C51 C52 1.494(8) . ?
C52 H52A 0.9700 . ?
C52 H52B 0.9700 . ?
C52 C53 1.487(8) . ?
C53 H53A 0.9700 . ?
C53 H53B 0.9700 . ?
C54 H54 0.9800 . ?
C54 H54A 0.9800 . ?
C54 C55 1.491(8) . ?
C54 C59 1.465(11) . ?
C55 H55A 0.9700 . ?
C55 H55B 0.9700 . ?
C55 C56 1.516(11) . ?
C56 H56A 0.9700 . ?
C56 H56B 0.9700 . ?
C56 H56C 0.9700 . ?
C56 H56D 0.9700 . ?
C56 C57 1.366(15) . ?
C57 H57A 0.9700 . ?
C57 H57B 0.9700 . ?
C57 C58 1.435(16) . ?
C58 H58A 0.9700 . ?
C58 H58B 0.9700 . ?
C58 C59 1.538(17) . ?
C59 H59A 0.9700 . ?
C59 H59B 0.9700 . ?
C60 C61 1.396(7) . ?
C60 C65 1.379(7) . ?
C60 B1 1.646(6) . ?
C61 H61 0.9300 . ?
C61 C62 1.389(9) . ?
C62 H62 0.9300 . ?
C62 C63 1.332(11) . ?
C63 H63 0.9300 . ?
C63 C64 1.384(12) . ?
C64 H64 0.9300 . ?
C64 C65 1.395(9) . ?
C65 H65 0.9300 . ?
C66 C67 1.384(6) . ?
C66 C71 1.394(5) . ?
C66 B1 1.654(6) . ?
C67 H67 0.9300 . ?
C67 C68 1.379(6) . ?
C68 H68 0.9300 . ?
C68 C69 1.387(7) . ?
C69 H69 0.9300 . ?
C69 C70 1.355(7) . ?
C70 H70 0.9300 . ?
C70 C71 1.388(6) . ?
C71 H71 0.9300 . ?
C72 C73 1.387(7) . ?
C72 C77 1.398(7) . ?
C72 B1 1.648(6) . ?
C73 H73 0.9300 . ?
C73 C74 1.383(9) . ?
C74 H74 0.9300 . ?
C74 C75 1.334(14) . ?
C75 H75 0.9300 . ?
C75 C76 1.372(12) . ?
C76 H76 0.9300 . ?
C76 C77 1.396(8) . ?
C77 H77 0.9300 . ?
C78 C79 1.383(6) . ?
C78 C83 1.388(7) . ?
C78 B1 1.646(6) . ?
C79 H79 0.9300 . ?
C79 C80 1.396(7) . ?
C80 H80 0.9300 . ?
C80 C81 1.375(10) . ?
C81 H81 0.9300 . ?
C81 C82 1.358(10) . ?
C82 H82 0.9300 . ?
C82 C83 1.383(8) . ?
C83 H83 0.9300 . ?

loop_
_geom_torsion_atom_site_label_1
_geom_torsion_atom_site_label_2
_geom_torsion_atom_site_label_3
_geom_torsion_atom_site_label_4
_geom_torsion
_geom_torsion_site_symmetry_1
_geom_torsion_site_symmetry_2
_geom_torsion_site_symmetry_3
_geom_torsion_site_symmetry_4
_geom_torsion_publ_flag
Dy1 O3 C1 N1 -5.8(5) . . . . ?
Dy1 O3 C1 C12 171.7(2) . . . . ?
Dy1 O4 C9 N5 -2.7(5) . . . . ?
Dy1 O4 C9 C18 176.7(2) . . . . ?
Dy1 N2 C2 C3 -4.0(6) . . . . ?
Dy1 N2 C2 C11 175.4(5) . . . . ?
Dy1 N3 C3 C2 2.6(6) . . . . ?
Dy1 N3 C3 C4 -178.0(5) . . . . ?
Dy1 N3 C7 C6 177.2(4) . . . . ?
Dy1 N3 C7 C8 -3.0(5) . . . . ?
Dy1 N4 N5 C9 2.5(4) . . . . ?
Dy1 N4 C8 C7 -4.2(5) . . . . ?
Dy1 N4 C8 C10 175.3(4) . . . . ?
P1 C24 C25 C26 -177.0(8) . . . . ?
P1 C24 C29 C28 -172.6(7) . . . . ?
P1 C30 C31 C32 170.4(5) . . . . ?
P1 C30 C35 C34 -176.4(5) . . . . ?
P1 C36 C37 C38 -179.1(8) . . . . ?
P1 C36 C41 C40 176.7(7) . . . . ?
P2 C42 C43 C44 -178.8(3) . . . . ?
P2 C42 C47 C46 179.5(3) . . . . ?
P2 C48 C49 C50 -176.6(4) . . . . ?
P2 C48 C53 C52 175.6(5) . . . . ?
P2 C54 C55 C56 178.9(6) . . . . ?
P2 C54 C59 C58 -165.8(10) . . . . ?
O1 P1 C24 C9A -158.6(7) . . . . ?
O1 P1 C24 C25 -67.9(7) . . . . ?
O1 P1 C24 C29 58.2(5) . . . . ?
O1 P1 C30 C31 -32.7(5) . . . . ?
O1 P1 C30 C35 -169.8(4) . . . . ?
O1 P1 C36 C7A -45.1(9) . . . . ?
O1 P1 C36 C12A -173.3(12) . . . . ?
O1 P1 C36 C37 -82.0(7) . . . . ?
O1 P1 C36 C41 51.8(6) . . . . ?
O2 P2 C42 C43 62.6(4) . . . . ?
O2 P2 C42 C47 -59.8(3) . . . . ?
O2 P2 C48 C49 -174.1(4) . . . . ?
O2 P2 C48 C53 -35.0(6) . . . . ?
O2 P2 C54 C6A -21.6(14) . . . . ?
O2 P2 C54 C55 -169.0(5) . . . . ?
O2 P2 C54 C59 54.3(8) . . . . ?
O3 C1 C12 C13 165.5(4) . . . . ?
O3 C1 C12 C17 -15.9(6) . . . . ?
O4 C9 C18 C19 -3.7(6) . . . . ?
O4 C9 C18 C23 177.1(4) . . . . ?
N1 N2 C2 C3 -177.2(4) . . . . ?
N1 N2 C2 C11 2.2(8) . . . . ?
N1 C1 C12 C13 -16.7(6) . . . . ?
N1 C1 C12 C17 161.8(4) . . . . ?
N2 N1 C1 O3 1.8(6) . . . . ?
N2 N1 C1 C12 -175.8(3) . . . . ?
N2 C2 C3 N3 0.8(7) . . . . ?
N2 C2 C3 C4 -178.6(6) . . . . ?
N3 C3 C4 C5 2.1(11) . . . . ?
N3 C7 C8 N4 4.6(6) . . . . ?
N3 C7 C8 C10 -174.9(4) . . . . ?
N4 N5 C9 O4 0.0(5) . . . . ?
N4 N5 C9 C18 -179.5(3) . . . . ?
N5 N4 C8 C7 -179.1(4) . . . . ?
N5 N4 C8 C10 0.4(6) . . . . ?
N5 C9 C18 C19 175.8(4) . . . . ?
N5 C9 C18 C23 -3.4(6) . . . . ?
C1 N1 N2 Dy1 2.7(4) . . . . ?
C1 N1 N2 C2 176.2(4) . . . . ?
C1 C12 C13 C14 178.1(5) . . . . ?
C1 C12 C17 C16 -178.0(4) . . . . ?
C2 C3 C4 C5 -178.6(7) . . . . ?
C3 N3 C7 C6 0.8(7) . . . . ?
C3 N3 C7 C8 -179.5(4) . . . . ?
C3 C4 C5 C6 -1.9(14) . . . . ?
C4 C5 C6 C7 1.1(13) . . . . ?
C5 C6 C7 N3 -0.6(10) . . . . ?
C5 C6 C7 C8 179.7(6) . . . . ?
C5A C8A C9A C24 4(3) . . . . ?
C5A C28 C29 C24 0(3) . . . . ?
C6 C7 C8 N4 -175.7(5) . . . . ?
C6 C7 C8 C10 4.8(7) . . . . ?
C6A C14A C15A C56 -28(3) . . . . ?
C6A C54 C55 C56 30.2(14) . . . . ?
C7 N3 C3 C2 179.1(4) . . . . ?
C7 N3 C3 C4 -1.5(8) . . . . ?
C7A C10A C11A C13A -46(4) . . . . ?
C8 N4 N5 C9 177.6(4) . . . . ?
C8A C5A C28 C29 -35(3) . . . . ?
C8A C9A C24 P1 175.6(11) . . . . ?
C8A C9A C24 C29 -41.3(14) . . . . ?
C9 C18 C19 C20 -178.4(5) . . . . ?
C9 C18 C23 C22 -179.7(5) . . . . ?
C9A C24 C29 C28 39.9(11) . . . . ?
C10A C7A C36 P1 166.6(16) . . . . ?
C10A C7A C36 C12A -54(2) . . . . ?
C10A C11A C13A C12A 52(4) . . . . ?
C11 C2 C3 N3 -178.7(6) . . . . ?
C11 C2 C3 C4 2.0(10) . . . . ?
C12 C13 C14 C15 -0.1(9) . . . . ?
C13 C12 C17 C16 0.6(7) . . . . ?
C13 C14 C15 C16 0.4(10) . . . . ?
C13A C12A C36 P1 -173.8(12) . . . . ?
C13A C12A C36 C7A 57.9(19) . . . . ?
C14 C15 C16 C17 -0.3(10) . . . . ?
C14A C6A C54 P2 163.6(15) . . . . ?
C14A C6A C54 C55 -48(2) . . . . ?
C14A C15A C56 C55 14(3) . . . . ?
C15 C16 C17 C12 -0.3(8) . . . . ?
C17 C12 C13 C14 -0.5(7) . . . . ?
C18 C19 C20 C21 -2.5(9) . . . . ?
C19 C18 C23 C22 1.0(8) . . . . ?
C19 C20 C21 C22 2.3(10) . . . . ?
C20 C21 C22 C23 -0.5(10) . . . . ?
C21 C22 C23 C18 -1.2(10) . . . . ?
C23 C18 C19 C20 0.8(8) . . . . ?
C24 P1 C30 C31 87.8(5) . . . . ?
C24 P1 C30 C35 -49.3(5) . . . . ?
C24 P1 C36 C7A -164.3(9) . . . . ?
C24 P1 C36 C12A 67.6(12) . . . . ?
C24 P1 C36 C37 158.8(7) . . . . ?
C24 P1 C36 C41 -67.4(6) . . . . ?
C24 C25 C26 C27 -64.3(15) . . . . ?
C25 C24 C29 C28 -47.8(11) . . . . ?
C25 C26 C27 C28 73.5(17) . . . . ?
C26 C27 C28 C29 -67.7(16) . . . . ?
C27 C28 C29 C24 52.6(15) . . . . ?
C28 C5A C8A C9A 32(3) . . . . ?
C29 C24 C25 C26 56.6(11) . . . . ?
C30 P1 C24 C9A 81.3(7) . . . . ?
C30 P1 C24 C25 172.1(7) . . . . ?
C30 P1 C24 C29 -61.9(5) . . . . ?
C30 P1 C36 C7A 73.6(9) . . . . ?
C30 P1 C36 C12A -54.5(12) . . . . ?
C30 P1 C36 C37 36.7(7) . . . . ?
C30 P1 C36 C41 170.5(6) . . . . ?
C30 C31 C32 C33 54.0(9) . . . . ?
C31 C30 C35 C34 46.0(8) . . . . ?
C31 C32 C33 C34 -53.0(10) . . . . ?
C32 C33 C34 C35 50.6(11) . . . . ?
C33 C34 C35 C30 -46.4(10) . . . . ?
C35 C30 C31 C32 -51.6(8) . . . . ?
C36 P1 C24 C9A -39.5(7) . . . . ?
C36 P1 C24 C25 51.2(7) . . . . ?
C36 P1 C24 C29 177.3(5) . . . . ?
C36 P1 C30 C31 -151.8(5) . . . . ?
C36 P1 C30 C35 71.1(5) . . . . ?
C36 C7A C10A C11A 47(3) . . . . ?
C36 C12A C13A C11A -61(3) . . . . ?
C36 C37 C38 C39 -52.5(13) . . . . ?
C37 C36 C41 C40 -49.7(12) . . . . ?
C37 C38 C39 C40 61.6(13) . . . . ?
C38 C39 C40 C41 -60.8(13) . . . . ?
C39 C40 C41 C36 55.0(13) . . . . ?
C41 C36 C37 C38 48.7(13) . . . . ?
C42 P2 C48 C49 66.5(4) . . . . ?
C42 P2 C48 C53 -154.5(5) . . . . ?
C42 P2 C54 C6A 99.2(13) . . . . ?
C42 P2 C54 C55 -48.3(6) . . . . ?
C42 P2 C54 C59 175.1(7) . . . . ?
C42 C43 C44 C45 56.7(6) . . . . ?
C43 C42 C47 C46 55.1(5) . . . . ?
C43 C44 C45 C46 -56.0(7) . . . . ?
C44 C45 C46 C47 55.9(6) . . . . ?
C45 C46 C47 C42 -56.5(6) . . . . ?
C47 C42 C43 C44 -55.1(5) . . . . ?
C48 P2 C42 C43 -179.1(3) . . . . ?
C48 P2 C42 C47 58.5(3) . . . . ?
C48 P2 C54 C6A -141.8(13) . . . . ?
C48 P2 C54 C55 70.7(6) . . . . ?
C48 P2 C54 C59 -65.9(8) . . . . ?
C48 C49 C50 C51 -46.1(9) . . . . ?
C49 C48 C53 C52 -45.7(9) . . . . ?
C49 C50 C51 C52 47.2(10) . . . . ?
C50 C51 C52 C53 -44.4(10) . . . . ?
C51 C52 C53 C48 44.4(10) . . . . ?
C53 C48 C49 C50 44.5(8) . . . . ?
C54 P2 C42 C43 -56.9(4) . . . . ?
C54 P2 C42 C47 -179.3(3) . . . . ?
C54 P2 C48 C49 -54.0(5) . . . . ?
C54 P2 C48 C53 85.1(6) . . . . ?
C54 C6A C14A C15A 46(3) . . . . ?
C54 C55 C56 C15A -15(2) . . . . ?
C54 C55 C56 C57 39.6(15) . . . . ?
C55 C54 C59 C58 56.3(13) . . . . ?
C55 C56 C57 C58 -49(2) . . . . ?
C56 C57 C58 C59 59(2) . . . . ?
C57 C58 C59 C54 -59(2) . . . . ?
C59 C54 C55 C56 -46.7(11) . . . . ?
C60 C61 C62 C63 -0.9(11) . . . . ?
C61 C60 C65 C64 -0.8(9) . . . . ?
C61 C60 B1 C66 84.3(5) . . . . ?
C61 C60 B1 C72 -155.6(4) . . . . ?
C61 C60 B1 C78 -35.5(5) . . . . ?
C61 C62 C63 C64 3.4(13) . . . . ?
C62 C63 C64 C65 -4.7(14) . . . . ?
C63 C64 C65 C60 3.5(13) . . . . ?
C65 C60 C61 C62 -0.5(8) . . . . ?
C65 C60 B1 C66 -93.1(5) . . . . ?
C65 C60 B1 C72 27.0(6) . . . . ?
C65 C60 B1 C78 147.1(4) . . . . ?
C66 C67 C68 C69 -1.1(7) . . . . ?
C67 C66 C71 C70 1.3(6) . . . . ?
C67 C66 B1 C60 -33.3(5) . . . . ?
C67 C66 B1 C72 -155.1(4) . . . . ?
C67 C66 B1 C78 86.2(5) . . . . ?
C67 C68 C69 C70 2.7(7) . . . . ?
C68 C69 C70 C71 -2.4(7) . . . . ?
C69 C70 C71 C66 0.3(7) . . . . ?
C71 C66 C67 C68 -0.9(7) . . . . ?
C71 C66 B1 C60 150.4(4) . . . . ?
C71 C66 B1 C72 28.6(5) . . . . ?
C71 C66 B1 C78 -90.0(5) . . . . ?
C72 C73 C74 C75 2.3(14) . . . . ?
C73 C72 C77 C76 -0.7(8) . . . . ?
C73 C72 B1 C60 112.0(5) . . . . ?
C73 C72 B1 C66 -128.2(5) . . . . ?
C73 C72 B1 C78 -8.7(6) . . . . ?
C73 C74 C75 C76 -3.8(16) . . . . ?
C74 C75 C76 C77 3.1(14) . . . . ?
C75 C76 C77 C72 -0.9(11) . . . . ?
C77 C72 C73 C74 0.1(10) . . . . ?
C77 C72 B1 C60 -68.8(5) . . . . ?
C77 C72 B1 C66 51.0(6) . . . . ?
C77 C72 B1 C78 170.5(4) . . . . ?
C78 C79 C80 C81 1.3(10) . . . . ?
C79 C78 C83 C82 0.5(9) . . . . ?
C79 C78 B1 C60 144.4(4) . . . . ?
C79 C78 B1 C66 25.4(6) . . . . ?
C79 C78 B1 C72 -93.6(5) . . . . ?
C79 C80 C81 C82 -0.4(12) . . . . ?
C80 C81 C82 C83 -0.4(13) . . . . ?
C81 C82 C83 C78 0.3(11) . . . . ?
C83 C78 C79 C80 -1.3(8) . . . . ?
C83 C78 B1 C60 -40.3(6) . . . . ?
C83 C78 B1 C66 -159.3(4) . . . . ?
C83 C78 B1 C72 81.8(5) . . . . ?
B1 C60 C61 C62 -178.2(5) . . . . ?
B1 C60 C65 C64 176.8(6) . . . . ?
B1 C66 C67 C68 -177.4(4) . . . . ?
B1 C66 C71 C70 177.8(4) . . . . ?
B1 C72 C73 C74 179.3(7) . . . . ?
B1 C72 C77 C76 -180.0(5) . . . . ?
B1 C78 C79 C80 174.3(5) . . . . ?
B1 C78 C83 C82 -175.2(6) . . . . ?
